data_4337516
loop_
_publ_author_name
'Holland, Michael'
'Donakowski, Martin D.'
'Pozzi, Eric A.'
'Rasmussen, Andrew M.'
'Tran, Thanh Thao'
'Pease-Dodson, Shannon E'
'Halasyamani, P. Shiv'
'Seideman, Tamar'
'Van Duyne, Richard P.'
'Poeppelmeier, Kenneth R.'

_publ_section_title
;
 Polar alignment of \L-shaped basic building units within transition metal
 oxide fluoride materials.
;
_journal_issue 1
_journal_name_full 'Inorganic chemistry'
_journal_page_first 221
_journal_page_last 228
_journal_paper_doi 10.1021/ic402177j
_journal_volume 53
_journal_year 2014
_chemical_absolute_configuration ad
_chemical_formula_moiety '3(F9 Nb2 O2), 2(I), 10(K)'
_chemical_formula_sum 'F27 I2 K10 Nb6 O6'
_chemical_formula_weight 1811.26
_chemical_name_systematic
;
 ? 
;
_space_group_crystal_system orthorhombic
_space_group_IT_number 31
_space_group_name_Hall 'P 2ac -2'
_symmetry_space_group_name_Hall 'P 2ac -2'
_symmetry_space_group_name_H-M 'P m n 21'
_atom_sites_solution_primary direct
_atom_sites_solution_secondary difmap
_audit_creation_date 2012-11-07
_audit_creation_method
;
  Olex2 1.2
  (compiled Nov  5 2012 18:25:38, GUI svn.r4372)
;
_cell_angle_alpha 90.00
_cell_angle_beta 90.00
_cell_angle_gamma 90.00
_cell_formula_units_Z 2
_cell_length_a 20.3471(6)
_cell_length_b 7.8376(3)
_cell_length_c 11.6367(3)
_cell_measurement_reflns_used 5498
_cell_measurement_temperature 299(2)
_cell_measurement_theta_max 23.98
_cell_measurement_theta_min 2.79
_cell_volume 1855.73(10)
_computing_cell_refinement 'SAINT V7.23A (Bruker, 2005)'
_computing_data_collection 'APEX2 V2.1-4 (Bruker, 2007)'
_computing_data_reduction 'Bruker SAINT'
_computing_molecular_graphics
;
O. V. Dolomanov, L. J. Bourhis, R. J. Gildea, J. A. K. Howard and H. Puschmann,
OLEX2: a complete structure solution, refinement and analysis program.
J. Appl. Cryst. (2009). 42, 339-341.
;
_computing_publication_material
;
O. V. Dolomanov, L. J. Bourhis, R. J. Gildea, J. A. K. Howard and H. Puschmann,
OLEX2: a complete structure solution, refinement and analysis program.
J. Appl. Cryst. (2009). 42, 339-341.
;
_computing_structure_refinement
;
XL, G.M. Sheldrick, Acta Cryst.
(2008). A64, 112-122
;
_computing_structure_solution 'SHELXS-97 (Sheldrick, 2008)'
_diffrn_ambient_temperature 299
_diffrn_detector_area_resol_mean 8
_diffrn_measured_fraction_theta_full 1.000
_diffrn_measured_fraction_theta_max 1.000
_diffrn_measurement_device_type 'Bruker Kappa APEX CCD area detector'
_diffrn_measurement_method '\w and \f scans'
_diffrn_radiation_monochromator graphite
_diffrn_radiation_type MoK\a
_diffrn_radiation_wavelength 0.71073
_diffrn_reflns_av_R_equivalents 0.0945
_diffrn_reflns_av_unetI/netI 0.0621
_diffrn_reflns_limit_h_max 27
_diffrn_reflns_limit_h_min -27
_diffrn_reflns_limit_k_max 10
_diffrn_reflns_limit_k_min -10
_diffrn_reflns_limit_l_max 15
_diffrn_reflns_limit_l_min -15
_diffrn_reflns_number 48327
_diffrn_reflns_theta_full 29.18
_diffrn_reflns_theta_max 29.18
_diffrn_reflns_theta_min 2.00
_diffrn_source 'sealed tube'
_diffrn_standards_number 0
_exptl_absorpt_coefficient_mu 4.734
_exptl_absorpt_correction_T_max 0.8443
_exptl_absorpt_correction_T_min 0.5125
_exptl_absorpt_correction_type numerical
_exptl_absorpt_process_details 'Face-Indexed (Sheldrick)'
_exptl_crystal_colour 'clear colourless'
_exptl_crystal_colour_lustre clear
_exptl_crystal_colour_primary colourless
_exptl_crystal_density_diffrn 3.241
_exptl_crystal_density_method 'not measured'
_exptl_crystal_description platelet
_exptl_crystal_F_000 1666
_exptl_crystal_size_max 0.163
_exptl_crystal_size_mid 0.103
_exptl_crystal_size_min 0.037
_refine_diff_density_max 2.432
_refine_diff_density_min -2.330
_refine_diff_density_rms 0.199
_refine_ls_abs_structure_details 'Flack H D (1983), Acta Cryst. A39, 876-881'
_refine_ls_abs_structure_Flack -0.10(4)
_refine_ls_extinction_method none
_refine_ls_goodness_of_fit_ref 0.949
_refine_ls_matrix_type full
_refine_ls_number_parameters 250
_refine_ls_number_reflns 5149
_refine_ls_number_restraints 1
_refine_ls_restrained_S_all 0.949
_refine_ls_R_factor_all 0.0593
_refine_ls_R_factor_gt 0.0434
_refine_ls_shift/su_max 0.000
_refine_ls_shift/su_mean 0.000
_refine_ls_structure_factor_coef Fsqd
_refine_ls_weighting_details 'calc w=1/[\s^2^(Fo^2^)+(0.0566P)^2^+0.0000P] where P=(Fo^2^+2Fc^2^)/3'
_refine_ls_weighting_scheme calc
_refine_ls_wR_factor_gt 0.1028
_refine_ls_wR_factor_ref 0.1088
_reflns_number_gt 3915
_reflns_number_total 5149
_reflns_threshold_expression >2sigma(I)
_cod_data_source_file ic402177j_si_007.cif
_cod_data_source_block Compound_7
_cod_database_code 4337516
_olex2_refinement_description
;
1. Others
 Fixed Sof: I1(0.25) I2(0.25)
;

loop_
_space_group_symop_id
_symmetry_equiv_pos_as_xyz
1 'x, y, z'
2 '-x+1/2, -y, z+1/2'
3 '-x, y, z'
4 'x+1/2, -y, z+1/2'

loop_
_atom_site_label
_atom_site_type_symbol
_atom_site_fract_x
_atom_site_fract_y
_atom_site_fract_z
_atom_site_U_iso_or_equiv
_atom_site_adp_type
_atom_site_occupancy
_atom_site_symmetry_multiplicity
_atom_site_calc_flag
_atom_site_refinement_flags
I1 I 0.0000 -0.1197(5) -0.6709(3) 0.0917(10) Uani 0.50 2 d SP
I2 I 0.0000 -0.3638(5) -0.6757(2) 0.0924(10) Uani 0.50 2 d SP
I3 I 0.0000 -0.7481(2) -0.66539(12) 0.0741(4) Uani 1 2 d S
Nb1 Nb -0.19777(4) -0.04797(8) -0.46763(6) 0.02310(16) Uani 1 1 d .
Nb2 Nb -0.30135(4) -0.50512(8) -0.36148(7) 0.02240(15) Uani 1 1 d .
Nb3 Nb 0.0000 -0.03168(12) -0.05752(9) 0.0242(2) Uani 1 2 d S
Nb4 Nb 0.0000 -0.57414(12) -0.26967(9) 0.0228(2) Uani 1 2 d S
K1 K -0.17229(9) -0.2622(2) -0.1745(2) 0.0334(4) Uani 1 1 d .
K2 K -0.34077(9) -0.2351(2) -0.64578(18) 0.0332(4) Uani 1 1 d .
K3 K -0.35489(12) -0.0318(3) -0.2858(2) 0.0429(5) Uani 1 1 d .
K4 K -0.36772(12) -0.4728(3) -0.0145(2) 0.0432(5) Uani 1 1 d .
K5 K 0.0000 -0.0445(4) -0.3926(4) 0.0525(9) Uani 1 2 d S
K6 K 0.0000 -0.5614(3) -0.9449(3) 0.0385(7) Uani 1 2 d S
F1 F -0.0665(2) -0.7206(6) -0.3374(5) 0.0391(12) Uani 1 1 d .
F2 F -0.0666(3) -0.0648(7) -0.1751(6) 0.0544(16) Uani 1 1 d .
F3 F -0.0686(3) -0.4877(6) -0.1683(6) 0.0390(13) Uani 1 1 d .
F4 F -0.1251(3) -0.1847(7) -0.4097(5) 0.0477(15) Uani 1 1 d .
F5 F -0.1988(3) -0.1910(8) -0.6014(5) 0.0505(15) Uani 1 1 d .
F6 F -0.2131(3) -0.5538(7) -0.3046(5) 0.0456(15) Uani 1 1 d .
F7 F -0.2144(3) -0.0226(7) -0.0111(6) 0.0454(15) Uani 1 1 d .
F8 F -0.2301(3) -0.4518(8) -0.0149(5) 0.0557(17) Uani 1 1 d .
F9 F -0.2536(3) -0.2576(6) -0.3929(5) 0.0519(16) Uani 1 1 d .
F10 F -0.2887(3) -0.0292(7) -0.8105(5) 0.0374(13) Uani 1 1 d .
F11 F -0.3203(3) -0.3871(7) -0.2195(5) 0.0525(16) Uani 1 1 d .
F12 F -0.3738(3) -0.3834(8) -0.4316(5) 0.0522(17) Uani 1 1 d .
F13 F -0.4340(4) -0.0747(8) -0.4645(7) 0.072(2) Uani 1 1 d .
F14 F 0.0000 -0.7737(7) -0.1377(6) 0.0402(18) Uani 1 2 d S
O1 O -0.3396(4) -0.6907(8) -0.3369(7) 0.054(2) Uani 1 1 d .
O2 O -0.3442(4) -0.1187(9) -0.0237(6) 0.0509(19) Uani 1 1 d .
O3 O 0.0000 -0.2298(10) 0.0006(10) 0.058(3) Uani 1 2 d S
O4 O 0.0000 -0.4178(11) -0.3696(9) 0.049(2) Uani 1 2 d S

loop_
_atom_site_aniso_label
_atom_site_aniso_U_11
_atom_site_aniso_U_22
_atom_site_aniso_U_33
_atom_site_aniso_U_23
_atom_site_aniso_U_13
_atom_site_aniso_U_12
I1 0.0528(15) 0.170(3) 0.0520(16) 0.0143(19) 0.000 0.000
I2 0.0594(16) 0.164(3) 0.0535(16) -0.0089(19) 0.000 0.000
I3 0.0369(5) 0.1399(12) 0.0456(6) -0.0052(7) 0.000 0.000
Nb1 0.0236(4) 0.0234(3) 0.0223(4) 0.0013(3) -0.0003(3) -0.0028(3)
Nb2 0.0218(4) 0.0216(3) 0.0239(3) 0.0017(3) -0.0022(3) -0.0011(3)
Nb3 0.0220(5) 0.0206(5) 0.0298(6) -0.0001(4) 0.000 0.000
Nb4 0.0199(5) 0.0230(5) 0.0254(5) 0.0030(4) 0.000 0.000
K1 0.0362(10) 0.0241(8) 0.0399(11) 0.0021(8) -0.0003(9) -0.0012(7)
K2 0.0352(10) 0.0287(8) 0.0357(12) -0.0018(8) 0.0040(9) -0.0061(7)
K3 0.0472(13) 0.0385(10) 0.0430(13) -0.0008(9) -0.0103(11) -0.0014(9)
K4 0.0468(13) 0.0424(11) 0.0403(13) 0.0018(9) 0.0075(10) -0.0027(9)
K5 0.0353(19) 0.0486(18) 0.074(3) -0.0094(15) 0.000 0.000
K6 0.0285(15) 0.0355(13) 0.052(2) 0.0024(12) 0.000 0.000
F1 0.030(3) 0.050(3) 0.038(3) -0.006(2) -0.008(2) -0.012(2)
F2 0.046(4) 0.061(3) 0.056(4) 0.005(3) -0.018(3) -0.021(3)
F3 0.028(3) 0.038(2) 0.050(4) -0.006(2) 0.004(3) 0.009(2)
F4 0.034(3) 0.054(3) 0.055(4) -0.002(3) -0.013(3) 0.013(3)
F5 0.053(4) 0.062(4) 0.036(3) -0.012(3) 0.002(3) 0.006(3)
F6 0.030(3) 0.052(3) 0.054(4) 0.006(3) -0.014(3) 0.007(2)
F7 0.041(3) 0.044(3) 0.051(4) 0.005(3) 0.008(3) 0.006(2)
F8 0.051(4) 0.080(4) 0.036(4) 0.019(3) -0.004(3) -0.006(3)
F9 0.066(4) 0.032(3) 0.058(4) 0.008(2) 0.008(3) -0.025(3)
F10 0.039(3) 0.046(3) 0.027(3) 0.010(2) 0.006(2) 0.003(2)
F11 0.071(4) 0.054(3) 0.032(3) -0.009(3) 0.009(3) 0.009(3)
F12 0.029(3) 0.066(4) 0.061(4) 0.027(3) -0.008(3) 0.002(3)
F13 0.076(5) 0.074(4) 0.065(5) -0.011(4) -0.038(4) 0.027(4)
F14 0.064(5) 0.024(3) 0.033(4) 0.009(3) 0.000 0.000
O1 0.067(5) 0.035(3) 0.060(5) 0.010(3) -0.009(4) -0.016(3)
O2 0.059(5) 0.046(4) 0.047(5) -0.011(3) -0.005(4) -0.023(3)
O3 0.083(8) 0.013(4) 0.079(9) 0.012(4) 0.000 0.000
O4 0.046(6) 0.054(5) 0.046(6) 0.022(5) 0.000 0.000

loop_
_atom_type_symbol
_atom_type_description
_atom_type_scat_dispersion_real
_atom_type_scat_dispersion_imag
_atom_type_scat_source
O O 0.0106 0.0060 'International Tables Vol C Tables 4.2.6.8 and 6.1.1.4'
F F 0.0171 0.0103 'International Tables Vol C Tables 4.2.6.8 and 6.1.1.4'
K K 0.2009 0.2494 'International Tables Vol C Tables 4.2.6.8 and 6.1.1.4'
Nb Nb -2.0727 0.6215 'International Tables Vol C Tables 4.2.6.8 and 6.1.1.4'
I I -0.4742 1.8119 'International Tables Vol C Tables 4.2.6.8 and 6.1.1.4'

loop_
_geom_angle_atom_site_label_1
_geom_angle_atom_site_label_2
_geom_angle_atom_site_label_3
_geom_angle
_geom_angle_site_symmetry_1
_geom_angle_site_symmetry_3
I2 I1 I3 179.56(17) . 1_565
I2 I1 K3 109.41(9) . 4_554
I2 I1 K3 109.41(9) . 2_454
I2 I1 K5 102.01(15) . .
I3 I1 K3 70.40(7) 1_565 4_554
I3 I1 K3 70.40(7) 1_565 2_454
I3 I1 K5 78.43(10) 1_565 .
K3 I1 K3 117.59(12) 2_454 4_554
K5 I1 K3 108.64(8) . 4_554
K5 I1 K3 108.64(8) . 2_454
I1 I2 I3 176.02(16) . .
I1 I2 K4 110.35(10) . 2_444
I1 I2 K4 110.35(10) . 4_544
I1 I2 K6 118.01(16) . .
I3 I2 K4 67.38(7) . 2_444
I3 I2 K4 67.38(7) . 4_544
I3 I2 K6 65.97(9) . .
K4 I2 K4 99.66(11) 4_544 2_444
K6 I2 K4 108.44(9) . 2_444
K6 I2 K4 108.44(9) . 4_544
I1 I3 I2 176.46(9) 1_545 .
I1 I3 K3 61.64(5) 1_545 4_544
I1 I3 K3 61.64(5) 1_545 2_444
I1 I3 K4 118.99(5) 1_545 2_444
I1 I3 K4 118.99(5) 1_545 4_544
I1 I3 K5 55.05(8) 1_545 1_545
I1 I3 K6 112.96(8) 1_545 .
I2 I3 K3 116.83(5) . 2_444
I2 I3 K3 116.83(5) . 4_544
I2 I3 K4 62.96(5) . 4_544
I2 I3 K4 62.96(5) . 2_444
I2 I3 K5 128.50(8) . 1_545
I2 I3 K6 63.49(8) . .
K3 I3 K3 106.05(8) 2_444 4_544
K3 I3 K5 91.73(5) 2_444 1_545
K3 I3 K5 91.73(5) 4_544 1_545
K4 I3 K3 173.16(6) 4_544 2_444
K4 I3 K3 173.16(6) 2_444 4_544
K4 I3 K3 79.33(5) 4_544 4_544
K4 I3 K3 79.33(5) 2_444 2_444
K4 I3 K4 95.01(8) 4_544 2_444
K4 I3 K5 83.80(5) 4_544 1_545
K4 I3 K5 83.80(5) 2_444 1_545
K6 I3 K3 81.12(5) . 4_544
K6 I3 K3 81.12(5) . 2_444
K6 I3 K4 104.13(6) . 4_544
K6 I3 K4 104.13(6) . 2_444
K6 I3 K5 168.01(8) . 1_545
K1 Nb1 K2 114.38(4) . .
K1 Nb1 K3 151.15(5) . 2_454
K1 Nb1 K4 70.55(5) . 2_444
K1 Nb1 K5 71.48(6) . .
K2 Nb1 K3 76.03(5) . 2_454
K2 Nb1 K4 79.76(4) . 2_444
K2 Nb1 K5 148.49(6) . .
K3 Nb1 K1 68.70(4) . .
K3 Nb1 K2 71.38(5) . .
K3 Nb1 K3 138.28(5) . 2_454
K3 Nb1 K4 85.99(5) 2_454 2_444
K3 Nb1 K4 112.44(5) . 2_444
K3 Nb1 K5 86.09(7) 2_454 .
K3 Nb1 K5 134.22(7) . .
K4 Nb1 K5 73.21(6) 2_444 .
F4 Nb1 K1 49.36(19) . .
F4 Nb1 K2 123.29(17) . .
F4 Nb1 K3 117.41(19) . .
F4 Nb1 K3 102.00(19) . 2_454
F4 Nb1 K4 44.03(17) . 2_444
F4 Nb1 K5 35.71(18) . .
F4 Nb1 F9 80.9(3) . .
F5 Nb1 K1 117.84(19) . .
F5 Nb1 K2 48.26(18) . .
F5 Nb1 K3 47.72(19) . 2_454
F5 Nb1 K3 117.24(19) . .
F5 Nb1 K4 49.30(18) . 2_444
F5 Nb1 K5 100.74(19) . .
F5 Nb1 F4 88.1(2) . .
F5 Nb1 F7 86.9(3) . 2_454
F5 Nb1 F9 82.9(2) . .
F5 Nb1 F10 160.5(3) . 2_455
F7 Nb1 K1 118.8(2) 2_454 .
F7 Nb1 K2 43.41(17) 2_454 .
F7 Nb1 K3 87.7(2) 2_454 2_454
F7 Nb1 K3 50.6(2) 2_454 .
F7 Nb1 K4 122.46(17) 2_454 2_444
F7 Nb1 K5 162.69(17) 2_454 .
F7 Nb1 F4 161.4(3) 2_454 .
F7 Nb1 F9 80.7(3) 2_454 .
F7 Nb1 F10 91.5(3) 2_454 2_455
F9 Nb1 K1 52.10(17) . .
F9 Nb1 K2 62.28(18) . .
F9 Nb1 K3 129.95(16) . 2_454
F9 Nb1 K3 50.97(17) . .
F9 Nb1 K4 61.48(17) . 2_444
F9 Nb1 K5 115.46(18) . .
F10 Nb1 K1 47.14(17) 2_455 .
F10 Nb1 K2 121.04(17) 2_455 .
F10 Nb1 K3 49.69(17) 2_455 .
F10 Nb1 K3 151.68(17) 2_455 2_454
F10 Nb1 K4 117.68(17) 2_455 2_444
F10 Nb1 K5 86.42(17) 2_455 .
F10 Nb1 F4 87.3(2) 2_455 .
F10 Nb1 F9 77.6(2) 2_455 .
O2 Nb1 K1 127.8(3) 2_454 .
O2 Nb1 K2 117.8(3) 2_454 .
O2 Nb1 K3 51.1(3) 2_454 2_454
O2 Nb1 K3 127.5(3) 2_454 .
O2 Nb1 K4 120.1(3) 2_454 2_444
O2 Nb1 K5 65.4(3) 2_454 .
O2 Nb1 F4 100.1(3) 2_454 .
O2 Nb1 F5 98.3(3) 2_454 .
O2 Nb1 F7 98.3(3) 2_454 2_454
O2 Nb1 F9 178.4(3) 2_454 .
O2 Nb1 F10 101.2(3) 2_454 2_455
K1 Nb2 K1 142.93(4) . 2_444
K1 Nb2 K2 109.69(4) . .
K1 Nb2 K3 66.73(4) . .
K1 Nb2 K6 135.82(5) . 2_445
K1 Nb2 K6 73.97(5) 2_444 2_445
K2 Nb2 K1 58.43(4) . 2_444
K2 Nb2 K6 63.26(5) . 2_445
K3 Nb2 K1 125.18(4) . 2_444
K3 Nb2 K2 68.55(4) . .
K3 Nb2 K6 70.73(5) . 2_445
K4 Nb2 K1 71.88(4) 2_444 2_444
K4 Nb2 K1 71.39(5) 2_444 .
K4 Nb2 K2 79.75(5) 2_444 .
K4 Nb2 K3 112.79(5) 2_444 .
K4 Nb2 K6 139.04(6) 2_444 2_445
F6 Nb2 K1 44.59(18) . .
F6 Nb2 K1 109.50(19) . 2_444
F6 Nb2 K2 124.54(19) . .
F6 Nb2 K3 111.13(18) . .
F6 Nb2 K4 47.96(19) . 2_444
F6 Nb2 K6 172.20(19) . 2_445
F6 Nb2 F9 79.8(2) . .
F8 Nb2 K1 31.12(19) 2_444 2_444
F8 Nb2 K1 112.23(19) 2_444 .
F8 Nb2 K2 52.7(2) 2_444 .
F8 Nb2 K3 117.4(2) 2_444 .
F8 Nb2 K4 43.3(2) 2_444 2_444
F8 Nb2 K6 97.3(2) 2_444 2_445
F8 Nb2 F6 88.5(3) 2_444 .
F8 Nb2 F9 81.6(3) 2_444 .
F8 Nb2 F11 160.5(3) 2_444 .
F8 Nb2 F12 87.0(3) 2_444 .
F9 Nb2 K1 107.54(17) . 2_444
F9 Nb2 K1 50.65(17) . .
F9 Nb2 K2 59.04(17) . .
F9 Nb2 K3 48.20(17) . .
F9 Nb2 K4 64.60(17) . 2_444
F9 Nb2 K6 106.13(18) . 2_445
F11 Nb2 K1 160.8(2) . 2_444
F11 Nb2 K1 54.9(2) . .
F11 Nb2 K2 114.41(18) . .
F11 Nb2 K3 46.18(18) . .
F11 Nb2 K4 126.2(2) . 2_444
F11 Nb2 K6 86.9(2) . 2_445
F11 Nb2 F6 89.3(3) . .
F11 Nb2 F9 79.0(2) . .
F11 Nb2 F12 88.4(3) . .
F12 Nb2 K1 75.3(2) . 2_444
F12 Nb2 K1 120.4(2) . .
F12 Nb2 K2 40.50(18) . .
F12 Nb2 K3 54.8(2) . .
F12 Nb2 K4 120.25(18) . 2_444
F12 Nb2 K6 26.70(17) . 2_445
F12 Nb2 F6 160.0(2) . .
F12 Nb2 F9 80.3(3) . .
O1 Nb2 K1 72.9(3) . 2_444
O1 Nb2 K1 129.8(3) . .
O1 Nb2 K2 120.5(3) . .
O1 Nb2 K3 130.3(3) . .
O1 Nb2 K4 116.9(3) . 2_444
O1 Nb2 K6 72.5(3) . 2_445
O1 Nb2 F6 101.5(3) . .
O1 Nb2 F8 99.3(3) . 2_444
O1 Nb2 F9 178.5(3) . .
O1 Nb2 F11 100.2(3) . .
O1 Nb2 F12 98.4(3) . .
K1 Nb3 K1 114.33(6) 3 .
K2 Nb3 K1 57.36(3) 4 3
K2 Nb3 K1 145.60(5) 2_455 3
K2 Nb3 K1 145.60(5) 4 .
K2 Nb3 K1 57.36(3) 2_455 .
K2 Nb3 K2 108.57(5) 4 2_455
K5 Nb3 K1 70.28(4) . 3
K5 Nb3 K1 70.28(4) . .
K5 Nb3 K2 75.89(4) . 4
K5 Nb3 K2 75.89(4) . 2_455
K5 Nb3 K6 111.05(7) . 1_566
K6 Nb3 K1 121.15(3) 1_566 3
K6 Nb3 K1 121.15(3) 1_566 .
K6 Nb3 K2 65.95(4) 1_566 4
K6 Nb3 K2 65.95(4) 1_566 2_455
F2 Nb3 K1 29.13(19) 3 3
F2 Nb3 K1 107.3(2) 3 .
F2 Nb3 K1 29.13(19) . .
F2 Nb3 K1 107.3(2) . 3
F2 Nb3 K2 47.36(19) . 2_455
F2 Nb3 K2 117.1(2) 3 2_455
F2 Nb3 K2 117.0(2) . 4
F2 Nb3 K2 47.36(19) 3 4
F2 Nb3 K5 45.0(2) . .
F2 Nb3 K5 45.0(2) 3 .
F2 Nb3 K6 111.21(18) 3 1_566
F2 Nb3 K6 111.21(18) . 1_566
F2 Nb3 F2 88.4(4) . 3
F2 Nb3 F14 80.0(2) . 1_565
F2 Nb3 F14 80.0(2) 3 1_565
F13 Nb3 K1 164.1(3) 2_455 3
F13 Nb3 K1 77.5(3) 4 3
F13 Nb3 K1 77.5(3) 2_455 .
F13 Nb3 K1 164.1(3) 4 .
F13 Nb3 K2 119.1(2) 4 2_455
F13 Nb3 K2 49.3(2) 2_455 2_455
F13 Nb3 K2 49.3(2) 4 4
F13 Nb3 K2 119.1(2) 2_455 4
F13 Nb3 K5 125.2(2) 4 .
F13 Nb3 K5 125.2(2) 2_455 .
F13 Nb3 K6 53.2(2) 2_455 1_566
F13 Nb3 K6 53.2(2) 4 1_566
F13 Nb3 F2 88.1(3) 2_455 .
F13 Nb3 F2 160.9(3) 4 .
F13 Nb3 F2 88.1(3) 4 3
F13 Nb3 F2 160.9(3) 2_455 3
F13 Nb3 F13 89.0(5) 4 2_455
F13 Nb3 F14 80.9(2) 4 1_565
F13 Nb3 F14 80.9(2) 2_455 1_565
F14 Nb3 K1 104.86(10) 1_565 3
F14 Nb3 K1 104.86(10) 1_565 .
F14 Nb3 K2 54.30(3) 1_565 4
F14 Nb3 K2 54.30(3) 1_565 2_455
F14 Nb3 K5 66.72(19) 1_565 .
F14 Nb3 K6 44.34(19) 1_565 1_566
O3 Nb3 K1 74.54(19) . .
O3 Nb3 K1 74.54(19) . 3
O3 Nb3 K2 125.67(3) . 2_455
O3 Nb3 K2 125.67(3) . 4
O3 Nb3 K5 112.1(4) . .
O3 Nb3 K6 136.9(4) . 1_566
O3 Nb3 F2 99.1(3) . 3
O3 Nb3 F2 99.1(3) . .
O3 Nb3 F13 100.0(3) . 4
O3 Nb3 F13 100.0(3) . 2_455
O3 Nb3 F14 178.8(4) . 1_565
K2 Nb4 K2 114.68(6) 2_445 4_545
K2 Nb4 K4 74.44(5) 2_445 2_444
K2 Nb4 K4 152.01(5) 4_545 2_444
K2 Nb4 K4 152.01(5) 2_445 4_544
K2 Nb4 K4 74.44(5) 4_545 4_544
K2 Nb4 K5 76.90(4) 2_445 1_545
K2 Nb4 K5 76.90(4) 4_545 1_545
K4 Nb4 K4 86.27(8) 2_444 4_544
K4 Nb4 K5 79.94(6) 4_544 1_545
K4 Nb4 K5 79.94(6) 2_444 1_545
K6 Nb4 K2 68.64(4) 1_556 4_545
K6 Nb4 K2 68.64(4) 1_556 2_445
K6 Nb4 K4 136.14(4) 1_556 4_544
K6 Nb4 K4 136.14(4) 1_556 2_444
K6 Nb4 K5 112.73(8) 1_556 1_545
F1 Nb4 K2 120.60(16) . 4_545
F1 Nb4 K2 48.35(16) . 2_445
F1 Nb4 K2 120.60(16) 3 2_445
F1 Nb4 K2 48.35(16) 3 4_545
F1 Nb4 K4 103.79(17) 3 2_444
F1 Nb4 K4 103.79(17) . 4_544
F1 Nb4 K4 44.37(16) . 2_444
F1 Nb4 K4 44.37(16) 3 4_544
F1 Nb4 K5 45.74(16) . 1_545
F1 Nb4 K5 45.74(16) 3 1_545
F1 Nb4 K6 114.90(17) 3 1_556
F1 Nb4 K6 114.90(17) . 1_556
F1 Nb4 F1 88.4(3) 3 .
F1 Nb4 F3 161.8(2) 3 .
F1 Nb4 F3 87.2(2) . .
F1 Nb4 F3 87.2(2) 3 3
F1 Nb4 F3 161.8(2) . 3
F1 Nb4 F14 82.1(2) 3 .
F1 Nb4 F14 82.1(2) . .
F3 Nb4 K2 120.74(19) 3 2_445
F3 Nb4 K2 45.99(15) . 2_445
F3 Nb4 K2 45.99(15) 3 4_545
F3 Nb4 K2 120.74(19) . 4_545
F3 Nb4 K4 85.17(19) 3 4_544
F3 Nb4 K4 85.17(19) . 2_444
F3 Nb4 K4 153.54(16) . 4_544
F3 Nb4 K4 153.54(16) 3 2_444
F3 Nb4 K5 122.88(15) . 1_545
F3 Nb4 K5 122.88(15) 3 1_545
F3 Nb4 K6 52.10(18) . 1_556
F3 Nb4 K6 52.10(18) 3 1_556
F3 Nb4 F3 91.5(3) 3 .
F3 Nb4 F14 79.8(2) 3 .
F3 Nb4 F14 79.8(2) . .
F14 Nb4 K2 57.34(3) . 2_445
F14 Nb4 K2 57.34(3) . 4_545
F14 Nb4 K4 125.02(11) . 2_444
F14 Nb4 K4 125.02(11) . 4_544
F14 Nb4 K5 65.7(2) . 1_545
F14 Nb4 K6 47.03(19) . 1_556
O4 Nb4 K2 122.66(3) . 2_445
O4 Nb4 K2 122.66(3) . 4_545
O4 Nb4 K4 55.5(2) . 4_544
O4 Nb4 K4 55.5(2) . 2_444
O4 Nb4 K5 115.3(4) . 1_545
O4 Nb4 K6 132.0(4) . 1_556
O4 Nb4 F1 98.6(3) . .
O4 Nb4 F1 98.6(3) . 3
O4 Nb4 F3 99.5(3) . .
O4 Nb4 F3 99.5(3) . 3
O4 Nb4 F14 179.0(4) . .
Nb1 K1 Nb2 68.12(4) . .
Nb1 K1 K2 69.51(4) . 2_455
Nb2 K1 K2 125.29(6) . 2_455
F2 K1 Nb1 81.48(15) . .
F2 K1 Nb2 146.00(17) . .
F2 K1 K2 50.56(14) . 2_455
F2 K1 F3 75.70(17) . .
F2 K1 F4 67.4(2) . .
F2 K1 F6 134.4(2) . .
F2 K1 F7 81.9(2) . .
F2 K1 F8 133.5(2) . .
F2 K1 F9 115.71(19) . .
F2 K1 F10 76.13(18) . 2_455
F2 K1 F11 159.95(19) . .
F3 K1 Nb1 114.08(15) . .
F3 K1 Nb2 102.53(13) . .
F3 K1 K2 125.74(13) . 2_455
F3 K1 F4 84.71(17) . .
F3 K1 F6 73.95(16) . .
F3 K1 F7 130.2(2) . .
F3 K1 F9 116.60(18) . .
F3 K1 F10 137.11(18) . 2_455
F3 K1 F11 121.82(16) . .
F4 K1 Nb1 29.89(10) . .
F4 K1 Nb2 78.65(12) . .
F4 K1 K2 81.56(12) . 2_455
F4 K1 F9 53.14(15) . .
F4 K1 F11 102.47(16) . .
F6 K1 Nb1 80.81(13) . .
F6 K1 Nb2 28.58(11) . .
F6 K1 K2 149.09(13) . 2_455
F6 K1 F4 76.65(18) . .
F6 K1 F9 53.74(15) . .
F6 K1 F10 105.17(17) . 2_455
F6 K1 F11 53.03(16) . .
F7 K1 Nb1 105.57(13) . .
F7 K1 Nb2 119.90(14) . .
F7 K1 K2 45.40(12) . 2_455
F7 K1 F4 126.00(16) . .
F7 K1 F6 143.48(17) . .
F7 K1 F9 113.18(18) . .
F7 K1 F10 76.02(16) . 2_455
F7 K1 F11 91.62(17) . .
F8 K1 Nb1 143.85(15) . .
F8 K1 Nb2 79.57(15) . .
F8 K1 K2 121.80(17) . 2_455
F8 K1 F3 87.8(2) . .
F8 K1 F4 154.8(2) . .
F8 K1 F6 78.2(2) . .
F8 K1 F7 76.4(2) . .
F8 K1 F9 110.58(18) . .
F8 K1 F10 134.7(2) . 2_455
F8 K1 F11 61.80(18) . .
F9 K1 Nb1 34.53(9) . .
F9 K1 Nb2 34.13(9) . .
F9 K1 K2 95.55(10) . 2_455
F9 K1 F11 49.85(15) . .
F10 K1 Nb1 29.58(11) 2_455 .
F10 K1 Nb2 84.00(11) 2_455 .
F10 K1 K2 43.92(11) 2_455 2_455
F10 K1 F4 54.65(16) 2_455 .
F10 K1 F9 51.82(14) 2_455 .
F10 K1 F11 83.91(16) 2_455 .
F11 K1 Nb1 82.06(11) . .
F11 K1 Nb2 29.50(10) . .
F11 K1 K2 112.38(11) . 2_455
F1 K2 Nb4 29.57(9) 2_444 2_444
F1 K2 F2 66.88(16) 2_444 2_454
F1 K2 F5 140.66(16) 2_444 .
F1 K2 F8 123.68(15) 2_444 2_444
F1 K2 F13 99.84(16) 2_444 .
F1 K2 F14 51.94(16) 2_444 2_444
F2 K2 Nb4 74.66(12) 2_454 2_444
F2 K2 F8 156.93(18) 2_454 2_444
F2 K2 F13 51.86(18) 2_454 .
F2 K2 F14 50.61(15) 2_454 2_444
F3 K2 Nb4 29.34(11) 2_444 2_444
F3 K2 F1 55.09(15) 2_444 2_444
F3 K2 F2 100.22(14) 2_444 2_454
F3 K2 F5 137.29(16) 2_444 .
F3 K2 F8 75.75(16) 2_444 2_444
F3 K2 F13 88.62(19) 2_444 .
F3 K2 F14 51.31(14) 2_444 2_444
F5 K2 Nb4 159.06(12) . 2_444
F5 K2 F2 122.47(16) . 2_454
F5 K2 F8 64.52(17) . 2_444
F5 K2 F13 115.56(17) . .
F5 K2 F14 165.79(17) . 2_444
F6 K2 Nb4 81.24(14) 2_444 2_444
F6 K2 F1 70.75(17) 2_444 2_444
F6 K2 F2 130.3(2) 2_444 2_454
F6 K2 F3 74.62(18) 2_444 2_444
F6 K2 F5 78.21(17) 2_444 .
F6 K2 F7 131.43(17) 2_444 2_454
F6 K2 F8 71.19(18) 2_444 2_444
F6 K2 F10 73.99(19) 2_444 .
F6 K2 F12 116.5(2) 2_444 .
F6 K2 F13 163.2(2) 2_444 .
F6 K2 F14 115.88(18) 2_444 2_444
F7 K2 Nb4 146.07(14) 2_454 2_444
F7 K2 F1 140.24(16) 2_454 2_444
F7 K2 F2 75.67(17) 2_454 2_454
F7 K2 F3 149.3(2) 2_454 2_444
F7 K2 F5 54.85(17) 2_454 .
F7 K2 F8 96.05(16) 2_454 2_444
F7 K2 F12 84.14(19) 2_454 .
F7 K2 F13 64.59(19) 2_454 .
F7 K2 F14 111.71(17) 2_454 2_444
F8 K2 Nb4 104.92(12) 2_444 2_444
F8 K2 F14 116.67(17) 2_444 2_444
F10 K2 Nb4 107.14(14) . 2_444
F10 K2 F1 77.64(16) . 2_444
F10 K2 F2 72.73(17) . 2_454
F10 K2 F3 129.57(19) . 2_444
F10 K2 F5 70.90(18) . .
F10 K2 F7 79.04(18) . 2_454
F10 K2 F8 127.54(17) . 2_444
F10 K2 F12 162.98(19) . .
F10 K2 F13 118.47(19) . .
F10 K2 F14 113.41(19) . 2_444
F12 K2 Nb4 88.31(12) . 2_444
F12 K2 F1 117.82(15) . 2_444
F12 K2 F2 105.65(18) . 2_454
F12 K2 F3 67.41(18) . 2_444
F12 K2 F5 97.25(17) . .
F12 K2 F8 51.58(17) . 2_444
F12 K2 F13 54.74(18) . .
F12 K2 F14 75.28(17) . 2_444
F13 K2 Nb4 84.11(13) . 2_444
F13 K2 F8 105.09(17) . 2_444
F13 K2 F14 50.25(17) . 2_444
F14 K2 Nb4 34.70(11) 2_444 2_444
I1 K3 I3 47.96(7) 2_455 2_445
I1 K3 Nb1 159.71(9) 2_455 .
I3 K3 Nb1 149.27(7) 2_445 .
F5 K3 I1 80.36(13) 2_455 2_455
F5 K3 I3 107.09(13) 2_455 2_445
F5 K3 Nb1 96.39(13) 2_455 .
F5 K3 F7 111.94(17) 2_455 2_454
F5 K3 F9 113.29(18) 2_455 .
F5 K3 F12 156.26(16) 2_455 .
F5 K3 O2 53.12(16) 2_455 .
F7 K3 I1 133.64(14) 2_454 2_455
F7 K3 I3 140.48(13) 2_454 2_445
F7 K3 Nb1 29.89(11) 2_454 .
F7 K3 F12 73.82(15) 2_454 .
F7 K3 O2 147.90(19) 2_454 .
F9 K3 I1 162.75(14) . 2_455
F9 K3 I3 115.63(11) . 2_445
F9 K3 Nb1 34.48(9) . .
F9 K3 F7 52.92(15) . 2_454
F9 K3 F12 50.47(14) . .
F9 K3 O2 103.27(19) . .
F10 K3 I1 145.31(13) 2_455 2_455
F10 K3 I3 153.69(13) 2_455 2_445
F10 K3 Nb1 29.93(10) 2_455 .
F10 K3 F5 67.33(16) 2_455 2_455
F10 K3 F7 55.43(16) 2_455 2_454
F10 K3 F9 51.51(15) 2_455 .
F10 K3 F11 86.74(18) 2_455 .
F10 K3 F12 101.63(15) 2_455 .
F10 K3 O2 93.49(18) 2_455 .
F11 K3 I1 115.08(15) . 2_455
F11 K3 I3 69.73(13) . 2_445
F11 K3 Nb1 85.12(13) . .
F11 K3 F5 106.00(18) . 2_455
F11 K3 F7 104.36(16) . 2_454
F11 K3 F9 52.46(15) . .
F11 K3 F12 51.05(15) . .
F11 K3 O2 61.79(18) . .
F12 K3 I1 113.06(13) . 2_455
F12 K3 I3 73.04(11) . 2_445
F12 K3 Nb1 77.48(11) . .
F13 K3 I1 80.11(18) . 2_455
F13 K3 I3 75.71(19) . 2_445
F13 K3 Nb1 93.97(19) . .
F13 K3 F5 149.69(19) . 2_455
F13 K3 F7 67.6(2) . 2_454
F13 K3 F9 90.9(2) . .
F13 K3 F10 122.8(2) . 2_455
F13 K3 F11 103.21(19) . .
F13 K3 F12 54.04(17) . .
F13 K3 O1 91.3(2) . 1_565
F13 K3 O2 141.1(2) . .
O1 K3 I1 81.16(19) 1_565 2_455
O1 K3 I3 128.66(19) 1_565 2_445
O1 K3 Nb1 79.58(18) 1_565 .
O1 K3 F5 62.91(19) 1_565 2_455
O1 K3 F7 67.8(2) 1_565 2_454
O1 K3 F9 114.0(2) 1_565 .
O1 K3 F10 73.3(2) 1_565 2_455
O1 K3 F11 159.6(2) 1_565 .
O1 K3 F12 136.2(2) 1_565 .
O1 K3 O2 114.4(2) 1_565 .
O2 K3 I1 75.93(16) . 2_455
O2 K3 I3 65.46(13) . 2_445
O2 K3 Nb1 118.17(15) . .
O2 K3 F12 109.34(16) . .
I2 K4 I3 49.66(7) 2_445 2_445
I2 K4 Nb2 155.01(8) 2_445 2_445
I2 K4 Nb4 84.09(7) 2_445 2_445
I3 K4 Nb2 153.66(7) 2_445 2_445
I3 K4 Nb4 78.44(5) 2_445 2_445
Nb2 K4 Nb4 106.17(6) 2_445 2_445
F1 K4 I2 102.55(13) 2_445 2_445
F1 K4 I3 75.68(12) 2_445 2_445
F1 K4 Nb2 96.13(12) 2_445 2_445
F1 K4 Nb4 28.05(9) 2_445 2_445
F1 K4 F4 99.20(16) 2_445 2_445
F1 K4 F5 150.82(16) 2_445 2_445
F1 K4 F6 68.30(15) 2_445 2_445
F1 K4 O4 52.54(18) 2_445 2_445
F4 K4 I2 81.47(14) 2_445 2_445
F4 K4 I3 126.41(13) 2_445 2_445
F4 K4 Nb2 79.26(12) 2_445 2_445
F4 K4 Nb4 75.67(12) 2_445 2_445
F4 K4 F5 52.36(15) 2_445 2_445
F4 K4 O4 60.73(19) 2_445 2_445
F5 K4 I2 81.50(13) 2_445 2_445
F5 K4 I3 124.24(13) 2_445 2_445
F5 K4 Nb2 74.17(12) 2_445 2_445
F5 K4 Nb4 127.47(12) 2_445 2_445
F5 K4 O4 107.47(19) 2_445 2_445
F6 K4 I2 153.16(15) 2_445 2_445
F6 K4 I3 140.82(13) 2_445 2_445
F6 K4 Nb2 29.43(11) 2_445 2_445
F6 K4 Nb4 77.02(12) 2_445 2_445
F6 K4 F4 75.53(18) 2_445 2_445
F6 K4 F5 94.94(16) 2_445 2_445
F6 K4 O4 92.9(2) 2_445 2_445
F8 K4 I2 141.56(16) . 2_445
F8 K4 I3 135.02(13) . 2_445
F8 K4 Nb2 28.08(13) . 2_445
F8 K4 Nb4 132.71(15) . 2_445
F8 K4 F1 115.65(19) . 2_445
F8 K4 F4 95.94(17) . 2_445
F8 K4 F5 67.49(19) . 2_445
F8 K4 F6 56.03(18) . 2_445
F8 K4 O2 76.9(2) . .
F8 K4 O4 146.4(2) . 2_445
F11 K4 I2 83.75(16) . 2_445
F11 K4 I3 73.51(15) . 2_445
F11 K4 Nb2 95.81(15) . 2_445
F11 K4 Nb4 150.88(15) . 2_445
F11 K4 F1 132.51(17) . 2_445
F11 K4 F4 128.17(18) . 2_445
F11 K4 F5 76.46(17) . 2_445
F11 K4 F6 121.5(2) . 2_445
F11 K4 F8 67.76(19) . .
F11 K4 O2 69.8(2) . .
F11 K4 O4 145.3(2) . 2_445
O2 K4 I2 117.86(17) . 2_445
O2 K4 I3 68.88(15) . 2_445
O2 K4 Nb2 84.89(16) . 2_445
O2 K4 Nb4 92.96(16) . 2_445
O2 K4 F1 65.72(18) . 2_445
O2 K4 F4 156.9(2) . 2_445
O2 K4 F5 138.0(2) . 2_445
O2 K4 F6 82.38(19) . 2_445
O2 K4 O4 114.5(2) . 2_445
O4 K4 I2 63.45(17) 2_445 2_445
O4 K4 I3 76.51(16) 2_445 2_445
O4 K4 Nb2 118.62(17) 2_445 2_445
O4 K4 Nb4 25.04(15) 2_445 2_445
I1 K5 I3 46.52(9) . 1_565
I1 K5 Nb1 77.90(6) . 3
I1 K5 Nb3 171.16(13) . .
I1 K5 Nb4 121.53(13) . 1_565
I3 K5 Nb1 80.38(6) 1_565 3
I3 K5 Nb4 75.01(7) 1_565 1_565
Nb3 K5 I3 142.31(9) . 1_565
Nb3 K5 Nb1 102.24(6) . 3
Nb3 K5 Nb4 67.31(6) . 1_565
Nb4 K5 Nb1 94.75(5) 1_565 3
F1 K5 I1 111.65(17) 1_565 .
F1 K5 I1 111.65(17) 3_565 .
F1 K5 I3 70.57(13) 3_565 1_565
F1 K5 I3 70.57(13) 1_565 1_565
F1 K5 Nb1 120.04(12) 1_565 3
F1 K5 Nb1 66.62(9) 3_565 3
F1 K5 Nb3 76.09(13) 1_565 .
F1 K5 Nb3 76.09(13) 3_565 .
F1 K5 Nb4 28.15(10) 3_565 1_565
F1 K5 Nb4 28.15(10) 1_565 1_565
F1 K5 F1 54.67(19) 3_565 1_565
F2 K5 I1 148.90(12) 3 .
F2 K5 I1 148.90(12) . .
F2 K5 I3 137.98(14) . 1_565
F2 K5 I3 137.98(14) 3 1_565
F2 K5 Nb1 130.29(15) . 3
F2 K5 Nb1 74.08(12) 3 3
F2 K5 Nb3 28.52(12) . .
F2 K5 Nb3 28.52(12) 3 .
F2 K5 Nb4 74.51(13) 3 1_565
F2 K5 Nb4 74.51(13) . 1_565
F2 K5 F1 68.84(17) 3 3_565
F2 K5 F1 68.84(17) . 1_565
F2 K5 F1 94.11(18) 3 1_565
F2 K5 F1 94.11(18) . 3_565
F2 K5 F2 56.2(2) . 3
F2 K5 O4 82.2(2) 3 .
F2 K5 O4 82.2(2) . .
F4 K5 I1 81.88(15) . .
F4 K5 I1 81.88(15) 3 .
F4 K5 I3 100.12(15) . 1_565
F4 K5 I3 100.12(15) 3 1_565
F4 K5 Nb1 151.30(16) . 3
F4 K5 Nb1 24.12(11) 3 3
F4 K5 Nb3 94.69(15) . .
F4 K5 Nb3 94.69(15) 3 .
F4 K5 Nb4 113.23(13) 3 1_565
F4 K5 Nb4 113.23(13) . 1_565
F4 K5 F1 140.94(17) 3 1_565
F4 K5 F1 86.30(15) . 1_565
F4 K5 F1 86.30(15) 3 3_565
F4 K5 F1 140.94(17) . 3_565
F4 K5 F2 118.2(2) . 3
F4 K5 F2 67.03(17) . .
F4 K5 F2 118.2(2) 3 .
F4 K5 F2 67.03(17) 3 3
F4 K5 F4 132.6(2) . 3
F4 K5 O4 67.23(13) . .
F4 K5 O4 67.23(13) 3 .
O4 K5 I1 84.9(2) . .
O4 K5 I3 131.4(2) . 1_565
O4 K5 Nb1 90.73(7) . 3
O4 K5 Nb3 86.2(2) . .
O4 K5 Nb4 153.5(3) . 1_565
O4 K5 F1 146.89(18) . 3_565
O4 K5 F1 146.89(18) . 1_565
I2 K6 I3 50.53(8) . .
I2 K6 Nb3 135.89(11) . 1_544
I2 K6 Nb4 155.20(11) . 1_554
I3 K6 Nb3 85.36(6) . 1_544
I3 K6 Nb4 154.27(9) . 1_554
Nb4 K6 Nb3 68.91(6) 1_554 1_544
F3 K6 I2 133.62(12) 1_554 .
F3 K6 I2 133.62(12) 3_554 .
F3 K6 I3 150.14(11) 3_554 .
F3 K6 I3 150.14(11) 1_554 .
F3 K6 Nb3 83.76(11) 3_554 1_544
F3 K6 Nb3 83.76(11) 1_554 1_544
F3 K6 Nb4 30.77(10) 3_554 1_554
F3 K6 Nb4 30.77(10) 1_554 1_554
F3 K6 F3 55.3(2) 1_554 3_554
F3 K6 F13 85.04(19) 1_554 2_444
F3 K6 F13 107.94(18) 3_554 2_444
F3 K6 F13 107.94(18) 1_554 4_544
F3 K6 F13 85.04(19) 3_554 4_544
F12 K6 I2 91.18(15) 4_544 .
F12 K6 I2 91.18(15) 2_444 .
F12 K6 I3 82.99(16) 2_444 .
F12 K6 I3 82.99(16) 4_544 .
F12 K6 Nb3 82.15(14) 2_444 1_544
F12 K6 Nb3 82.15(14) 4_544 1_544
F12 K6 Nb4 93.14(16) 2_444 1_554
F12 K6 Nb4 93.14(16) 4_544 1_554
F12 K6 F3 122.7(2) 4_544 1_554
F12 K6 F3 122.7(2) 2_444 3_554
F12 K6 F3 68.03(19) 2_444 1_554
F12 K6 F3 68.03(19) 4_544 3_554
F12 K6 F12 159.7(3) 2_444 4_544
F12 K6 F13 105.8(2) 4_544 2_444
F12 K6 F13 55.69(18) 4_544 4_544
F12 K6 F13 105.8(2) 2_444 4_544
F12 K6 F13 55.69(18) 2_444 2_444
F12 K6 F14 87.06(14) 2_444 1_554
F12 K6 F14 87.06(14) 4_544 1_554
F12 K6 O3 100.09(16) 4_544 1_554
F12 K6 O3 100.09(15) 2_444 1_554
F13 K6 I2 117.70(16) 2_444 .
F13 K6 I2 117.70(16) 4_544 .
F13 K6 I3 72.29(15) 4_544 .
F13 K6 I3 72.29(15) 2_444 .
F13 K6 Nb3 29.02(11) 4_544 1_544
F13 K6 Nb3 29.02(11) 2_444 1_544
F13 K6 Nb4 84.49(15) 2_444 1_554
F13 K6 Nb4 84.49(15) 4_544 1_554
F13 K6 F13 50.3(2) 2_444 4_544
F14 K6 I2 169.75(17) 1_554 .
F14 K6 I3 119.21(15) 1_554 .
F14 K6 Nb3 33.86(13) 1_554 1_544
F14 K6 Nb4 35.05(13) 1_554 1_554
F14 K6 F3 54.55(14) 1_554 1_554
F14 K6 F3 54.55(15) 1_554 3_554
F14 K6 F13 53.44(17) 1_554 4_544
F14 K6 F13 53.44(17) 1_554 2_444
O3 K6 I2 77.4(3) 1_554 .
O3 K6 I3 127.9(3) 1_554 .
O3 K6 Nb3 146.7(3) 1_554 1_544
O3 K6 Nb4 77.8(3) 1_554 1_554
O3 K6 F3 67.0(2) 1_554 1_554
O3 K6 F3 67.0(2) 1_554 3_554
O3 K6 F13 149.3(2) 1_554 2_444
O3 K6 F13 149.3(2) 1_554 4_544
O3 K6 F14 112.9(3) 1_554 1_554
Nb4 F1 K2 102.1(2) . 2_445
Nb4 F1 K4 107.6(2) . 2_444
Nb4 F1 K5 106.1(2) . 1_545
K2 F1 K5 111.00(18) 2_445 1_545
K4 F1 K2 107.81(18) 2_444 2_445
K4 F1 K5 120.6(2) 2_444 1_545
Nb3 F2 K1 130.0(3) . .
Nb3 F2 K2 104.5(3) . 2_455
Nb3 F2 K5 106.5(3) . .
K1 F2 K2 87.00(18) . 2_455
K1 F2 K5 114.6(2) . .
K5 F2 K2 110.4(2) . 2_455
Nb4 F3 K1 139.1(3) . .
Nb4 F3 K2 104.7(2) . 2_445
Nb4 F3 K6 97.1(2) . 1_556
K1 F3 K2 89.78(16) . 2_445
K1 F3 K6 120.1(2) . 1_556
K2 F3 K6 94.27(17) 2_445 1_556
Nb1 F4 K1 100.7(2) . .
Nb1 F4 K4 108.7(2) . 2_444
Nb1 F4 K5 120.2(3) . .
K4 F4 K1 100.32(19) 2_444 .
K5 F4 K1 108.1(2) . .
K5 F4 K4 115.74(19) . 2_444
Nb1 F5 K2 102.8(2) . .
Nb1 F5 K3 103.8(2) . 2_454
Nb1 F5 K4 103.0(2) . 2_444
K2 F5 K3 107.5(2) . 2_454
K2 F5 K4 112.4(2) . 2_444
K3 F5 K4 124.6(2) 2_454 2_444
Nb2 F6 K1 106.8(2) . .
Nb2 F6 K2 136.2(3) . 2_445
Nb2 F6 K4 102.6(2) . 2_444
K1 F6 K4 102.68(19) . 2_444
K2 F6 K1 90.55(18) 2_445 .
K2 F6 K4 112.5(2) 2_445 2_444
Nb1 F7 K1 130.5(3) 2_455 .
Nb1 F7 K2 108.1(2) 2_455 2_455
Nb1 F7 K3 99.5(2) 2_455 2_455
K1 F7 K3 122.9(2) . 2_455
K2 F7 K1 88.90(18) 2_455 .
K2 F7 K3 101.45(19) 2_455 2_455
Nb2 F8 K1 126.8(3) 2_445 .
Nb2 F8 K2 99.0(2) 2_445 2_445
Nb2 F8 K4 108.6(3) 2_445 .
K1 F8 K2 84.12(19) . 2_445
K1 F8 K4 118.5(2) . .
K4 F8 K2 113.7(2) . 2_445
Nb1 F9 Nb2 164.1(3) . .
Nb1 F9 K1 93.4(2) . .
Nb1 F9 K3 94.55(18) . .
Nb2 F9 K1 95.2(2) . .
Nb2 F9 K3 98.5(2) . .
K3 F9 K1 91.93(17) . .
Nb1 F10 K1 103.3(2) 2_454 2_454
Nb1 F10 K2 142.3(3) 2_454 .
Nb1 F10 K3 100.4(2) 2_454 2_454
K1 F10 K3 95.18(18) 2_454 2_454
K2 F10 K1 88.62(17) . 2_454
K2 F10 K3 114.22(19) . 2_454
Nb2 F11 K1 95.6(2) . .
Nb2 F11 K3 105.9(2) . .
Nb2 F11 K4 135.9(3) . .
K3 F11 K1 88.78(17) . .
K4 F11 K1 105.7(2) . .
K4 F11 K3 112.5(2) . .
Nb2 F12 K2 113.1(2) . .
Nb2 F12 K3 96.2(2) . .
Nb2 F12 K6 133.8(3) . 2_445
K2 F12 K3 94.78(17) . .
K6 F12 K2 104.5(2) 2_445 .
K6 F12 K3 106.7(2) 2_445 .
Nb3 F13 K2 102.8(3) 2_454 .
Nb3 F13 K3 144.5(3) 2_454 .
Nb3 F13 K6 97.8(3) 2_454 2_445
K2 F13 K6 86.74(17) . 2_445
K3 F13 K2 102.3(2) . .
K3 F13 K6 108.4(2) . 2_445
Nb3 F14 K2 91.81(11) 1_545 2_445
Nb3 F14 K2 91.81(11) 1_545 4_545
Nb3 F14 K6 101.8(3) 1_545 1_556
Nb4 F14 Nb3 160.3(4) . 1_545
Nb4 F14 K2 87.96(11) . 4_545
Nb4 F14 K2 87.96(11) . 2_445
Nb4 F14 K6 97.9(2) . 1_556
K2 F14 K2 175.9(2) 2_445 4_545
K6 F14 K2 90.61(13) 1_556 4_545
K6 F14 K2 90.61(13) 1_556 2_445
Nb2 O1 K3 158.7(4) . 1_545
Nb1 O2 K3 104.1(3) 2_455 .
Nb1 O2 K4 146.2(4) 2_455 .
K4 O2 K3 103.9(2) . .
Nb3 O3 K6 170.2(6) . 1_556
Nb4 O4 K4 99.4(3) . 4_544
Nb4 O4 K4 99.4(3) . 2_444
Nb4 O4 K5 141.7(6) . .
K4 O4 K4 109.8(3) 2_444 4_544
K5 O4 K4 102.28(19) . 4_544
K5 O4 K4 102.28(19) . 2_444

loop_
_geom_bond_atom_site_label_1
_geom_bond_atom_site_label_2
_geom_bond_distance
_geom_bond_site_symmetry_2
I1 I2 1.914(5) .
I1 I3 2.914(4) 1_565
I1 K3 3.452(3) 4_554
I1 K3 3.452(3) 2_454
I1 K5 3.291(5) .
I2 I3 3.014(4) .
I2 K4 3.522(3) 2_444
I2 K4 3.522(3) 4_544
I2 K6 3.494(4) .
I3 I1 2.914(4) 1_545
I3 K3 3.696(3) 4_544
I3 K3 3.696(3) 2_444
I3 K4 3.650(3) 2_444
I3 K4 3.650(3) 4_544
I3 K5 3.934(4) 1_545
I3 K6 3.566(3) .
Nb1 F4 1.946(5) .
Nb1 F5 1.918(6) .
Nb1 F7 1.938(6) 2_454
Nb1 F9 2.178(5) .
Nb1 F10 1.946(5) 2_455
Nb1 O2 1.692(6) 2_454
Nb2 F6 1.952(5) .
Nb2 F8 1.926(6) 2_444
Nb2 F9 2.200(4) .
Nb2 F11 1.932(5) .
Nb2 F12 1.936(5) .
Nb2 O1 1.674(6) .
Nb3 F2 1.943(6) .
Nb3 F2 1.943(6) 3
Nb3 F13 1.916(6) 4
Nb3 F13 1.916(6) 2_455
Nb3 F14 2.227(6) 1_565
Nb3 O3 1.694(8) .
Nb4 F1 1.942(5) 3
Nb4 F1 1.942(5) .
Nb4 F3 1.949(5) 3
Nb4 F3 1.949(5) .
Nb4 F14 2.192(6) .
Nb4 O4 1.689(9) .
K1 F2 2.650(6) .
K1 F3 2.753(5) .
K1 F4 2.963(7) .
K1 F6 2.864(6) .
K1 F7 2.807(6) .
K1 F8 2.654(6) .
K1 F9 3.033(7) .
K1 F10 2.890(6) 2_455
K1 F11 3.210(7) .
K2 F1 2.941(6) 2_444
K2 F2 3.032(7) 2_454
K2 F3 2.861(5) 2_444
K2 F5 2.955(6) .
K2 F6 2.712(6) 2_444
K2 F7 2.792(6) 2_454
K2 F8 3.228(7) 2_444
K2 F10 2.721(5) .
K2 F12 2.831(6) .
K2 F13 3.103(8) .
K2 F14 3.2421(19) 2_444
K3 I1 3.452(3) 2_455
K3 I3 3.696(3) 2_445
K3 F5 2.975(7) 2_455
K3 F7 3.006(7) 2_454
K3 F9 2.989(7) .
K3 F10 2.973(6) 2_455
K3 F11 2.974(6) .
K3 F12 3.259(7) .
K3 F13 2.651(7) .
K3 O1 2.757(7) 1_565
K3 O2 3.132(8) .
K4 I2 3.522(3) 2_445
K4 I3 3.650(3) 2_445
K4 F1 2.887(6) 2_445
K4 F4 2.951(6) 2_445
K4 F5 3.130(6) 2_445
K4 F6 2.951(7) 2_445
K4 F8 2.805(7) .
K4 F11 2.660(6) .
K4 O2 2.819(7) .
K4 O4 3.289(7) 2_445
K5 I3 3.934(4) 1_565
K5 F1 2.948(6) 1_565
K5 F1 2.948(6) 3_565
K5 F2 2.875(8) .
K5 F2 2.875(8) 3
K5 F4 2.780(6) .
K5 F4 2.780(6) 3
K5 O4 2.938(10) .
K6 F3 3.007(7) 3_554
K6 F3 3.007(7) 1_554
K6 F12 2.609(5) 2_444
K6 F12 2.609(5) 4_544
K6 F13 3.161(8) 4_544
K6 F13 3.161(8) 2_444
K6 F14 2.793(8) 1_554
K6 O3 2.675(8) 1_554
F1 K2 2.941(6) 2_445
F1 K4 2.887(6) 2_444
F1 K5 2.948(6) 1_545
F2 K2 3.032(7) 2_455
F3 K2 2.861(5) 2_445
F3 K6 3.007(7) 1_556
F4 K4 2.951(6) 2_444
F5 K3 2.975(7) 2_454
F5 K4 3.130(6) 2_444
F6 K2 2.712(6) 2_445
F6 K4 2.951(7) 2_444
F7 Nb1 1.938(6) 2_455
F7 K2 2.792(6) 2_455
F7 K3 3.006(7) 2_455
F8 Nb2 1.926(6) 2_445
F8 K2 3.228(7) 2_445
F10 Nb1 1.946(5) 2_454
F10 K1 2.890(6) 2_454
F10 K3 2.973(6) 2_454
F12 K6 2.609(5) 2_445
F13 Nb3 1.916(6) 2_454
F13 K6 3.161(8) 2_445
F14 Nb3 2.227(6) 1_545
F14 K2 3.2421(19) 4_545
F14 K2 3.2421(19) 2_445
F14 K6 2.793(8) 1_556
O1 K3 2.756(7) 1_545
O2 Nb1 1.692(6) 2_455
O3 K6 2.675(8) 1_556
O4 K4 3.289(7) 4_544
O4 K4 3.289(7) 2_444

loop_
_geom_torsion_atom_site_label_1
_geom_torsion_atom_site_label_2
_geom_torsion_atom_site_label_3
_geom_torsion_atom_site_label_4
_geom_torsion
_geom_torsion_site_symmetry_1
_geom_torsion_site_symmetry_4
I1 I2 K6 I3 180.0 . .
I1 I2 K6 Nb3 180.0 . 1_544
I1 I2 K6 Nb4 0.000(1) . 1_554
I1 I2 K6 F3 -39.90(16) . 1_554
I1 I2 K6 F3 39.90(16) . 3_554
I1 I2 K6 F12 100.08(16) . 4_544
I1 I2 K6 F12 -100.08(16) . 2_444
I1 I2 K6 F13 -151.33(15) . 2_444
I1 I2 K6 F13 151.33(15) . 4_544
I1 I2 K6 F14 180.000(7) . 1_554
I1 I2 K6 O3 0.000(2) . 1_554
I1 I3 K6 I2 180.0 1_545 .
I1 I3 K6 Nb3 0.0 1_545 1_544
I1 I3 K6 Nb4 0.0 1_545 1_554
I1 I3 K6 F3 68.9(3) 1_545 1_554
I1 I3 K6 F3 -68.9(3) 1_545 3_554
I1 I3 K6 F12 -82.64(14) 1_545 4_544
I1 I3 K6 F12 82.64(14) 1_545 2_444
I1 I3 K6 F13 26.49(12) 1_545 2_444
I1 I3 K6 F13 -26.49(12) 1_545 4_544
I1 I3 K6 F14 0.000(2) 1_545 1_554
I1 I3 K6 O3 180.000(2) 1_545 1_554
I1 K3 F9 Nb1 153.9(4) 2_455 .
I1 K3 F9 Nb2 -17.0(6) 2_455 .
I1 K3 F9 K1 -112.6(5) 2_455 .
I1 K3 F11 Nb2 129.2(2) 2_455 .
I1 K3 F11 K1 -135.29(12) 2_455 .
I1 K3 F11 K4 -28.7(3) 2_455 .
I1 K3 F12 Nb2 -132.26(18) 2_455 .
I1 K3 F12 K2 113.82(14) 2_455 .
I1 K3 F12 K6 7.2(2) 2_455 2_445
I1 K3 F13 Nb3 47.0(7) 2_455 2_454
I1 K3 F13 K2 -179.0(2) 2_455 .
I1 K3 F13 K6 -88.4(2) 2_455 2_445
I1 K3 O2 Nb1 -94.6(3) 2_455 2_455
I1 K3 O2 K4 104.6(2) 2_455 .
I1 K5 F2 Nb3 162.9(2) . .
I1 K5 F2 K1 12.2(5) . .
I1 K5 F2 K2 -84.1(3) . 2_455
I1 K5 F4 Nb1 -78.5(3) . .
I1 K5 F4 K1 166.84(18) . .
I1 K5 F4 K4 55.3(2) . 2_444
I1 K5 O4 Nb4 180.000(1) . .
I1 K5 O4 K4 -56.9(2) . 2_444
I1 K5 O4 K4 56.9(2) . 4_544
I2 I1 K5 I3 180.0 . 1_565
I2 I1 K5 Nb1 91.85(4) . 3
I2 I1 K5 Nb4 180.0 . 1_565
I2 I1 K5 F1 -150.39(11) . 1_565
I2 I1 K5 F1 150.39(11) . 3_565
I2 I1 K5 F2 -65.8(3) . .
I2 I1 K5 F2 65.8(3) . 3
I2 I1 K5 F4 -67.67(12) . .
I2 I1 K5 F4 67.67(12) . 3
I2 I1 K5 O4 0.000(1) . .
I2 I3 K6 Nb3 180.0 . 1_544
I2 I3 K6 Nb4 180.0 . 1_554
I2 I3 K6 F3 111.1(3) . 3_554
I2 I3 K6 F3 -111.1(3) . 1_554
I2 I3 K6 F12 -97.36(14) . 2_444
I2 I3 K6 F12 97.36(14) . 4_544
I2 I3 K6 F13 -153.51(12) . 2_444
I2 I3 K6 F13 153.51(12) . 4_544
I2 I3 K6 F14 180.000(2) . 1_554
I2 I3 K6 O3 0.000(2) . 1_554
I2 K4 F8 Nb2 -137.4(2) 2_445 2_445
I2 K4 F8 K1 68.1(4) 2_445 .
I2 K4 F8 K2 -28.3(3) 2_445 2_445
I2 K4 F11 Nb2 -54.8(4) 2_445 .
I2 K4 F11 K1 -170.72(16) 2_445 .
I2 K4 F11 K3 93.9(2) 2_445 .
I2 K4 O2 Nb1 169.8(6) 2_445 2_455
I2 K4 O2 K3 -45.2(3) 2_445 .
I3 I1 K5 Nb1 -88.15(4) 1_565 3
I3 I1 K5 Nb4 0.0 1_565 1_565
I3 I1 K5 F1 29.61(11) 1_565 1_565
I3 I1 K5 F1 -29.61(11) 1_565 3_565
I3 I1 K5 F2 114.2(3) 1_565 .
I3 I1 K5 F2 -114.2(3) 1_565 3
I3 I1 K5 F4 112.33(12) 1_565 .
I3 I1 K5 F4 -112.33(12) 1_565 3
I3 I1 K5 O4 180.0 1_565 .
I3 I2 K6 Nb3 0.0 . 1_544
I3 I2 K6 Nb4 180.000(1) . 1_554
I3 I2 K6 F3 -140.10(16) . 3_554
I3 I2 K6 F3 140.10(16) . 1_554
I3 I2 K6 F12 -79.92(16) . 4_544
I3 I2 K6 F12 79.92(16) . 2_444
I3 I2 K6 F13 28.67(15) . 2_444
I3 I2 K6 F13 -28.67(15) . 4_544
I3 I2 K6 F14 0.000(7) . 1_554
I3 I2 K6 O3 180.000(2) . 1_554
I3 K3 F9 Nb1 170.22(14) 2_445 .
I3 K3 F9 Nb2 -0.7(3) 2_445 .
I3 K3 F9 K1 -96.24(13) 2_445 .
I3 K3 F11 Nb2 113.2(3) 2_445 .
I3 K3 F11 K1 -151.33(14) 2_445 .
I3 K3 F11 K4 -44.77(19) 2_445 .
I3 K3 F12 Nb2 -105.2(2) 2_445 .
I3 K3 F12 K2 140.87(15) 2_445 .
I3 K3 F12 K6 34.21(16) 2_445 2_445
I3 K3 F13 Nb3 95.9(7) 2_445 2_454
I3 K3 F13 K2 -130.1(2) 2_445 .
I3 K3 F13 K6 -39.44(18) 2_445 2_445
I3 K3 O2 Nb1 -144.5(4) 2_445 2_455
I3 K3 O2 K4 54.71(16) 2_445 .
I3 K4 F8 Nb2 144.87(18) 2_445 2_445
I3 K4 F8 K1 -9.7(4) 2_445 .
I3 K4 F8 K2 -106.0(2) 2_445 2_445
I3 K4 F11 Nb2 -104.5(4) 2_445 .
I3 K4 F11 K1 139.57(17) 2_445 .
I3 K4 F11 K3 44.23(18) 2_445 .
I3 K4 O2 Nb1 161.3(7) 2_445 2_455
I3 K4 O2 K3 -53.69(16) 2_445 .
I3 K5 F2 Nb3 -115.7(2) 1_565 .
I3 K5 F2 K1 93.5(2) 1_565 .
I3 K5 F2 K2 -2.8(3) 1_565 2_455
I3 K5 F4 Nb1 -35.5(3) 1_565 .
I3 K5 F4 K1 -150.17(14) 1_565 .
I3 K5 F4 K4 98.3(2) 1_565 2_444
I3 K5 O4 Nb4 180.0 1_565 .
I3 K5 O4 K4 -56.9(2) 1_565 2_444
I3 K5 O4 K4 56.9(2) 1_565 4_544
Nb1 K1 F2 Nb3 176.9(4) . .
Nb1 K1 F2 K2 70.43(13) . 2_455
Nb1 K1 F2 K5 -40.72(19) . .
Nb1 K1 F3 Nb4 1.4(4) . .
Nb1 K1 F3 K2 -111.06(13) . 2_445
Nb1 K1 F3 K6 154.13(15) . 1_556
Nb1 K1 F4 K4 -111.5(3) . 2_444
Nb1 K1 F4 K5 126.9(3) . .
Nb1 K1 F6 Nb2 -60.5(2) . .
Nb1 K1 F6 K2 160.25(16) . 2_445
Nb1 K1 F6 K4 47.05(13) . 2_444
Nb1 K1 F7 Nb1 74.8(3) . 2_455
Nb1 K1 F7 K2 -38.27(17) . 2_455
Nb1 K1 F7 K3 -141.21(19) . 2_455
Nb1 K1 F8 Nb2 -167.69(19) . 2_445
Nb1 K1 F8 K2 95.5(2) . 2_445
Nb1 K1 F8 K4 -18.3(5) . .
Nb1 K1 F9 Nb2 166.6(3) . .
Nb1 K1 F9 K3 -94.67(18) . .
Nb1 K1 F11 Nb2 58.83(18) . .
Nb1 K1 F11 K3 -47.00(11) . .
Nb1 K1 F11 K4 -160.10(17) . .
Nb1 K3 F9 Nb2 -170.9(4) . .
Nb1 K3 F9 K1 93.5(2) . .
Nb1 K3 F11 Nb2 -48.9(2) . .
Nb1 K3 F11 K1 46.65(10) . .
Nb1 K3 F11 K4 153.2(2) . .
Nb1 K3 F12 Nb2 65.99(18) . .
Nb1 K3 F12 K2 -47.93(11) . .
Nb1 K3 F12 K6 -154.59(19) . 2_445
Nb1 K3 F13 Nb3 -113.4(7) . 2_454
Nb1 K3 F13 K2 20.55(19) . .
Nb1 K3 F13 K6 111.2(2) . 2_445
Nb1 K3 O2 Nb1 69.7(3) . 2_455
Nb1 K3 O2 K4 -91.1(2) . .
Nb1 K5 F2 Nb3 12.1(3) 3 .
Nb1 K5 F2 K1 -138.64(18) 3 .
Nb1 K5 F2 K2 125.07(17) 3 2_455
Nb1 K5 F4 Nb1 -123.9(3) 3 .
Nb1 K5 F4 K1 121.4(3) 3 .
Nb1 K5 F4 K4 9.8(5) 3 2_444
Nb1 K5 O4 Nb4 102.22(6) 3 .
Nb1 K5 O4 K4 -134.6(2) 3 2_444
Nb1 K5 O4 K4 -20.9(2) 3 4_544
Nb2 K1 F2 Nb3 -156.7(2) . .
Nb2 K1 F2 K2 96.8(3) . 2_455
Nb2 K1 F2 K5 -14.4(4) . .
Nb2 K1 F3 Nb4 72.8(4) . .
Nb2 K1 F3 K2 -39.65(17) . 2_445
Nb2 K1 F3 K6 -134.46(17) . 1_556
Nb2 K1 F4 Nb1 65.58(19) . .
Nb2 K1 F4 K4 -45.90(12) . 2_444
Nb2 K1 F4 K5 -167.51(18) . .
Nb2 K1 F6 K2 -139.2(4) . 2_445
Nb2 K1 F6 K4 107.6(3) . 2_444
Nb2 K1 F7 Nb1 1.4(4) . 2_455
Nb2 K1 F7 K2 -111.65(14) . 2_455
Nb2 K1 F7 K3 145.41(17) . 2_455
Nb2 K1 F8 Nb2 165.7(4) . 2_445
Nb2 K1 F8 K2 68.93(10) . 2_445
Nb2 K1 F8 K4 -44.9(2) . .
Nb2 K1 F9 Nb1 -166.6(3) . .
Nb2 K1 F9 K3 98.7(2) . .
Nb2 K1 F11 K3 -105.8(2) . .
Nb2 K1 F11 K4 141.1(3) . .
Nb2 K4 F8 K1 -154.5(5) 2_445 .
Nb2 K4 F8 K2 109.1(3) 2_445 2_445
Nb2 K4 F11 Nb2 100.1(4) 2_445 .
Nb2 K4 F11 K1 -15.85(16) 2_445 .
Nb2 K4 F11 K3 -111.2(2) 2_445 .
Nb2 K4 O2 Nb1 -21.1(7) 2_445 2_455
Nb2 K4 O2 K3 123.9(2) 2_445 .
Nb3 K5 F2 K1 -150.8(4) . .
Nb3 K5 F2 K2 112.9(3) . 2_455
Nb3 K5 F4 Nb1 109.7(3) . .
Nb3 K5 F4 K1 -4.97(17) . .
Nb3 K5 F4 K4 -116.5(2) . 2_444
Nb3 K5 O4 Nb4 0.000(1) . .
Nb3 K5 O4 K4 -123.1(2) . 4_544
Nb3 K5 O4 K4 123.1(2) . 2_444
Nb4 K2 F5 Nb1 -163.3(2) 2_444 .
Nb4 K2 F5 K3 87.5(4) 2_444 2_454
Nb4 K2 F5 K4 -53.3(5) 2_444 2_444
Nb4 K2 F10 Nb1 -2.6(5) 2_444 2_454
Nb4 K2 F10 K1 107.52(12) 2_444 2_454
Nb4 K2 F10 K3 -157.42(15) 2_444 2_454
Nb4 K2 F12 Nb2 132.3(3) 2_444 .
Nb4 K2 F12 K3 -128.89(11) 2_444 .
Nb4 K2 F12 K6 -20.3(2) 2_444 2_445
Nb4 K2 F13 Nb3 -51.0(2) 2_444 2_454
Nb4 K2 F13 K3 154.4(2) 2_444 .
Nb4 K2 F13 K6 46.23(11) 2_444 2_445
Nb4 K4 F8 Nb2 22.3(4) 2_445 2_445
Nb4 K4 F8 K1 -132.2(2) 2_445 .
Nb4 K4 F8 K2 131.44(16) 2_445 2_445
Nb4 K4 F11 Nb2 -120.6(4) 2_445 .
Nb4 K4 F11 K1 123.4(3) 2_445 .
Nb4 K4 F11 K3 28.1(5) 2_445 .
Nb4 K4 O2 Nb1 84.9(7) 2_445 2_455
Nb4 K4 O2 K3 -130.10(19) 2_445 .
Nb4 K5 F2 Nb3 -70.8(2) 1_565 .
Nb4 K5 F2 K1 138.4(2) 1_565 .
Nb4 K5 F2 K2 42.10(13) 1_565 2_455
Nb4 K5 F4 Nb1 42.4(3) 1_565 .
Nb4 K5 F4 K1 -72.3(2) 1_565 .
Nb4 K5 F4 K4 176.19(17) 1_565 2_444
Nb4 K5 O4 Nb4 0.000(3) 1_565 .
Nb4 K5 O4 K4 123.1(2) 1_565 2_444
Nb4 K5 O4 K4 -123.1(2) 1_565 4_544
K1 Nb1 K3 I1 144.3(2) . 2_455
K1 Nb1 K3 I3 -75.25(13) . 2_445
K1 Nb1 K3 F5 64.84(12) . 2_455
K1 Nb1 K3 F7 -171.1(2) . 2_454
K1 Nb1 K3 F9 -57.8(2) . .
K1 Nb1 K3 F10 51.2(2) . 2_455
K1 Nb1 K3 F11 -40.75(13) . .
K1 Nb1 K3 F12 -91.89(11) . .
K1 Nb1 K3 F13 -143.69(15) . .
K1 Nb1 K3 O1 125.73(17) . 1_565
K1 Nb1 K3 O2 13.53(14) . .
K1 Nb1 F4 K4 104.9(3) . 2_444
K1 Nb1 F4 K5 -118.5(3) . .
K1 Nb1 F5 K2 98.89(18) . .
K1 Nb1 F5 K3 -149.16(11) . 2_454
K1 Nb1 F5 K4 -18.1(3) . 2_444
K1 Nb1 F9 Nb2 -122.6(14) . .
K1 Nb1 F9 K3 92.21(19) . .
K1 Nb2 K1 Nb1 55.83(4) 2_444 .
K1 Nb2 K1 K2 97.56(6) 2_444 2_455
K1 Nb2 K1 F2 27.6(3) 2_444 .
K1 Nb2 K1 F3 -55.34(16) 2_444 .
K1 Nb2 K1 F4 26.55(12) 2_444 .
K1 Nb2 K1 F6 -56.3(3) 2_444 .
K1 Nb2 K1 F7 151.73(14) 2_444 .
K1 Nb2 K1 F8 -140.70(17) 2_444 .
K1 Nb2 K1 F9 64.0(2) 2_444 .
K1 Nb2 K1 F10 81.65(12) 2_444 2_455
K1 Nb2 K1 F11 169.9(2) 2_444 .
K1 Nb2 F6 K1 147.85(15) 2_444 .
K1 Nb2 F6 K2 109.3(5) . 2_445
K1 Nb2 F6 K2 -102.9(4) 2_444 2_445
K1 Nb2 F6 K4 40.2(2) 2_444 2_444
K1 Nb2 F6 K4 -107.6(3) . 2_444
K1 Nb2 F9 Nb1 122.4(14) . .
K1 Nb2 F9 Nb1 -23.0(13) 2_444 .
K1 Nb2 F9 K1 -145.39(10) 2_444 .
K1 Nb2 F9 K3 121.87(14) 2_444 .
K1 Nb2 F9 K3 -92.7(2) . .
K1 Nb2 F11 K1 -161.2(4) 2_444 .
K1 Nb2 F11 K3 90.3(2) . .
K1 Nb2 F11 K3 -70.9(6) 2_444 .
K1 Nb2 F11 K4 -119.6(5) . .
K1 Nb2 F11 K4 79.2(7) 2_444 .
K1 Nb2 F12 K2 -58.3(2) 2_444 .
K1 Nb2 F12 K2 85.1(3) . .
K1 Nb2 F12 K3 -156.18(17) 2_444 .
K1 Nb2 F12 K3 -12.8(2) . .
K1 Nb2 F12 K6 83.5(4) 2_444 2_445
K1 Nb2 F12 K6 -133.1(4) . 2_445
K1 Nb2 O1 K3 -52.8(13) . 1_545
K1 Nb2 O1 K3 93.4(12) 2_444 1_545
K1 Nb3 K5 I3 116.80(3) . 1_565
K1 Nb3 K5 I3 -116.80(3) 3 1_565
K1 Nb3 K5 Nb1 -153.14(7) . 3
K1 Nb3 K5 Nb1 -26.74(5) 3 3
K1 Nb3 K5 Nb4 -116.80(3) 3 1_565
K1 Nb3 K5 Nb4 116.80(3) . 1_565
K1 Nb3 K5 F1 145.04(11) . 3_565
K1 Nb3 K5 F1 -145.04(11) 3 1_565
K1 Nb3 K5 F1 88.57(10) . 1_565
K1 Nb3 K5 F1 -88.57(10) 3 3_565
K1 Nb3 K5 F2 -143.8(2) . 3
K1 Nb3 K5 F2 143.8(2) 3 .
K1 Nb3 K5 F2 -17.4(2) 3 3
K1 Nb3 K5 F2 17.4(2) . .
K1 Nb3 K5 F4 -129.96(13) . 3
K1 Nb3 K5 F4 -3.56(12) 3 3
K1 Nb3 K5 F4 3.56(12) . .
K1 Nb3 K5 F4 129.96(13) 3 .
K1 Nb3 K5 O4 63.20(3) 3 .
K1 Nb3 K5 O4 -63.20(3) . .
K1 Nb3 F2 K1 109.0(4) 3 .
K1 Nb3 F2 K2 -152.55(14) 3 2_455
K1 Nb3 F2 K2 98.4(4) . 2_455
K1 Nb3 F2 K5 -144.6(5) . .
K1 Nb3 F2 K5 -35.6(2) 3 .
K2 Nb1 K1 Nb2 8.05(5) . .
K2 Nb1 K1 K2 -136.50(4) . 2_455
K2 Nb1 K1 F2 172.54(15) . .
K2 Nb1 K1 F3 102.44(14) . .
K2 Nb1 K1 F4 113.9(2) . .
K2 Nb1 K1 F6 34.72(13) . .
K2 Nb1 K1 F7 -108.42(14) . .
K2 Nb1 K1 F8 -20.3(3) . .
K2 Nb1 K1 F9 0.0(2) . .
K2 Nb1 K1 F10 -110.6(2) . 2_455
K2 Nb1 K1 F11 -18.95(11) . .
K2 Nb1 K3 I1 -88.9(2) . 2_455
K2 Nb1 K3 I3 51.54(13) . 2_445
K2 Nb1 K3 F5 -168.37(12) . 2_455
K2 Nb1 K3 F7 -44.3(2) . 2_454
K2 Nb1 K3 F9 69.0(2) . .
K2 Nb1 K3 F10 178.0(2) . 2_455
K2 Nb1 K3 F11 86.04(13) . .
K2 Nb1 K3 F12 34.90(10) . .
K2 Nb1 K3 F13 -16.90(15) . .
K2 Nb1 K3 O1 -107.48(17) . 1_565
K2 Nb1 K3 O2 140.32(15) . .
K2 Nb1 F4 K1 -95.00(19) . .
K2 Nb1 F4 K4 9.9(3) . 2_444
K2 Nb1 F4 K5 146.50(18) . .
K2 Nb1 F5 K3 112.0(3) . 2_454
K2 Nb1 F5 K4 -116.9(3) . 2_444
K2 Nb1 F9 Nb2 57.4(12) . .
K2 Nb1 F9 K1 180.0(2) . .
K2 Nb1 F9 K3 -87.80(18) . .
K2 Nb2 K1 Nb1 -7.50(5) . .
K2 Nb2 K1 K2 34.23(9) . 2_455
K2 Nb2 K1 F2 -35.7(3) . .
K2 Nb2 K1 F3 -118.67(14) . .
K2 Nb2 K1 F4 -36.78(11) . .
K2 Nb2 K1 F6 -119.7(3) . .
K2 Nb2 K1 F7 88.40(15) . .
K2 Nb2 K1 F8 155.97(16) . .
K2 Nb2 K1 F9 0.6(2) . .
K2 Nb2 K1 F10 18.32(13) . 2_455
K2 Nb2 K1 F11 106.5(2) . .
K2 Nb2 F6 K1 83.3(3) . .
K2 Nb2 F6 K2 -167.4(3) . 2_445
K2 Nb2 F6 K4 -24.3(3) . 2_444
K2 Nb2 F9 Nb1 -56.9(12) . .
K2 Nb2 F9 K1 -179.3(2) . .
K2 Nb2 F9 K3 87.96(19) . .
K2 Nb2 F11 K1 -97.65(15) . .
K2 Nb2 F11 K3 -7.3(3) . .
K2 Nb2 F11 K4 142.8(3) . .
K2 Nb2 F12 K3 -97.9(3) . .
K2 Nb2 F12 K6 141.8(6) . 2_445
K2 Nb2 O1 K3 128.6(11) . 1_545
K2 Nb3 K5 I3 -56.84(3) 4 1_565
K2 Nb3 K5 I3 56.84(3) 2_455 1_565
K2 Nb3 K5 Nb1 33.22(5) 4 3
K2 Nb3 K5 Nb1 146.91(7) 2_455 3
K2 Nb3 K5 Nb4 -56.84(3) 4 1_565
K2 Nb3 K5 Nb4 56.84(3) 2_455 1_565
K2 Nb3 K5 F1 85.08(11) 2_455 3_565
K2 Nb3 K5 F1 -28.61(10) 4 3_565
K2 Nb3 K5 F1 -85.08(11) 4 1_565
K2 Nb3 K5 F1 28.61(10) 2_455 1_565
K2 Nb3 K5 F2 -42.5(2) 2_455 .
K2 Nb3 K5 F2 -156.2(2) 4 .
K2 Nb3 K5 F2 42.5(2) 4 3
K2 Nb3 K5 F2 156.2(2) 2_455 3
K2 Nb3 K5 F4 56.40(12) 4 3
K2 Nb3 K5 F4 170.08(13) 2_455 3
K2 Nb3 K5 F4 -56.40(12) 2_455 .
K2 Nb3 K5 F4 -170.09(13) 4 .
K2 Nb3 K5 O4 123.16(3) 4 .
K2 Nb3 K5 O4 -123.16(3) 2_455 .
K2 Nb3 F2 K1 -98.4(4) 2_455 .
K2 Nb3 F2 K1 170.7(3) 4 .
K2 Nb3 F2 K2 -90.9(2) 4 2_455
K2 Nb3 F2 K5 116.9(3) 2_455 .
K2 Nb3 F2 K5 26.0(3) 4 .
K2 Nb4 F1 K2 97.07(17) 4_545 2_445
K2 Nb4 F1 K4 113.3(3) 2_445 2_444
K2 Nb4 F1 K4 -149.60(11) 4_545 2_444
K2 Nb4 F1 K5 -116.3(3) 2_445 1_545
K2 Nb4 F1 K5 -19.3(3) 4_545 1_545
K2 Nb4 F3 K1 157.0(3) 4_545 .
K2 Nb4 F3 K1 -107.2(5) 2_445 .
K2 Nb4 F3 K2 -95.8(2) 4_545 2_445
K2 Nb4 F3 K6 96.3(2) 2_445 1_556
K2 Nb4 F3 K6 0.5(2) 4_545 1_556
K2 Nb4 F14 Nb3 -89.66(13) 4_545 1_545
K2 Nb4 F14 Nb3 89.66(13) 2_445 1_545
K2 Nb4 F14 K2 179.3(2) 2_445 4_545
K2 Nb4 F14 K2 -179.3(2) 4_545 2_445
K2 Nb4 F14 K6 -90.34(12) 2_445 1_556
K2 Nb4 F14 K6 90.34(12) 4_545 1_556
K2 Nb4 O4 K4 34.2(4) 4_545 4_544
K2 Nb4 O4 K4 146.33(7) 4_545 2_444
K2 Nb4 O4 K4 -146.33(7) 2_445 4_544
K2 Nb4 O4 K4 -34.2(4) 2_445 2_444
K2 Nb4 O4 K5 89.7(2) 2_445 .
K2 Nb4 O4 K5 -89.7(2) 4_545 .
K2 K1 F2 Nb3 106.5(4) 2_455 .
K2 K1 F2 K5 -111.1(3) 2_455 .
K2 K1 F3 Nb4 -79.9(4) 2_455 .
K2 K1 F3 K2 167.61(11) 2_455 2_445
K2 K1 F3 K6 72.8(2) 2_455 1_556
K2 K1 F4 Nb1 -63.14(19) 2_455 .
K2 K1 F4 K4 -174.61(14) 2_455 2_444
K2 K1 F4 K5 63.77(16) 2_455 .
K2 K1 F6 Nb2 -44.4(4) 2_455 .
K2 K1 F6 K2 176.42(17) 2_455 2_445
K2 K1 F6 K4 63.2(3) 2_455 2_444
K2 K1 F7 Nb1 113.1(4) 2_455 2_455
K2 K1 F7 K3 -102.9(3) 2_455 2_455
K2 K1 F8 Nb2 -69.0(4) 2_455 2_445
K2 K1 F8 K2 -165.83(10) 2_455 2_445
K2 K1 F8 K4 80.4(3) 2_455 .
K2 K1 F9 Nb1 40.39(18) 2_455 .
K2 K1 F9 Nb2 -153.02(17) 2_455 .
K2 K1 F9 K3 -54.28(11) 2_455 .
K2 K1 F11 Nb2 122.75(17) 2_455 .
K2 K1 F11 K3 16.93(16) 2_455 .
K2 K1 F11 K4 -96.18(17) 2_455 .
K3 I1 I2 K4 -60.34(15) 2_454 2_444
K3 I1 I2 K4 60.34(15) 4_554 4_544
K3 I1 I2 K4 -169.51(8) 2_454 4_544
K3 I1 I2 K4 169.51(8) 4_554 2_444
K3 I1 I2 K6 -65.08(9) 4_554 .
K3 I1 I2 K6 65.08(9) 2_454 .
K3 I1 K5 I3 64.51(9) 4_554 1_565
K3 I1 K5 I3 -64.51(9) 2_454 1_565
K3 I1 K5 Nb1 -152.66(11) 2_454 3
K3 I1 K5 Nb1 -23.64(9) 4_554 3
K3 I1 K5 Nb4 -64.51(9) 2_454 1_565
K3 I1 K5 Nb4 64.51(9) 4_554 1_565
K3 I1 K5 F1 94.12(13) 4_554 1_565
K3 I1 K5 F1 -94.12(13) 2_454 3_565
K3 I1 K5 F1 34.90(16) 4_554 3_565
K3 I1 K5 F1 -34.90(16) 2_454 1_565
K3 I1 K5 F2 -49.7(4) 4_554 3
K3 I1 K5 F2 -178.7(3) 2_454 3
K3 I1 K5 F2 49.7(4) 2_454 .
K3 I1 K5 F2 178.7(3) 4_554 .
K3 I1 K5 F4 176.84(16) 4_554 .
K3 I1 K5 F4 47.82(15) 2_454 .
K3 I1 K5 F4 -176.84(16) 2_454 3
K3 I1 K5 F4 -47.82(15) 4_554 3
K3 I1 K5 O4 -115.49(9) 4_554 .
K3 I1 K5 O4 115.49(9) 2_454 .
K3 I3 K6 I2 -126.04(4) 4_544 .
K3 I3 K6 I2 126.04(4) 2_444 .
K3 I3 K6 Nb3 53.96(4) 4_544 1_544
K3 I3 K6 Nb3 -53.96(4) 2_444 1_544
K3 I3 K6 Nb4 -53.96(4) 2_444 1_554
K3 I3 K6 Nb4 53.96(4) 4_544 1_554
K3 I3 K6 F3 -122.8(3) 2_444 3_554
K3 I3 K6 F3 -14.9(3) 4_544 3_554
K3 I3 K6 F3 14.9(3) 2_444 1_554
K3 I3 K6 F3 122.8(3) 4_544 1_554
K3 I3 K6 F12 -136.60(15) 2_444 4_544
K3 I3 K6 F12 28.68(14) 2_444 2_444
K3 I3 K6 F12 -28.68(14) 4_544 4_544
K3 I3 K6 F12 136.60(14) 4_544 2_444
K3 I3 K6 F13 27.47(13) 4_544 4_544
K3 I3 K6 F13 -80.45(13) 2_444 4_544
K3 I3 K6 F13 80.45(13) 4_544 2_444
K3 I3 K6 F13 -27.47(12) 2_444 2_444
K3 I3 K6 F14 53.96(4) 4_544 1_554
K3 I3 K6 F14 -53.96(4) 2_444 1_554
K3 I3 K6 O3 -126.04(4) 4_544 1_554
K3 I3 K6 O3 126.04(4) 2_444 1_554
K3 Nb1 K1 Nb2 64.48(4) . .
K3 Nb1 K1 Nb2 -97.81(9) 2_454 .
K3 Nb1 K1 K2 117.65(9) 2_454 2_455
K3 Nb1 K1 K2 -80.06(5) . 2_455
K3 Nb1 K1 F2 -131.03(16) . .
K3 Nb1 K1 F2 66.68(18) 2_454 .
K3 Nb1 K1 F3 -3.42(17) 2_454 .
K3 Nb1 K1 F3 158.87(14) . .
K3 Nb1 K1 F4 8.0(2) 2_454 .
K3 Nb1 K1 F4 170.3(2) . .
K3 Nb1 K1 F6 91.15(13) . .
K3 Nb1 K1 F6 -71.14(16) 2_454 .
K3 Nb1 K1 F7 -51.98(14) . .
K3 Nb1 K1 F7 145.73(16) 2_454 .
K3 Nb1 K1 F8 36.2(3) . .
K3 Nb1 K1 F8 -126.1(3) 2_454 .
K3 Nb1 K1 F9 -105.9(2) 2_454 .
K3 Nb1 K1 F9 56.4(2) . .
K3 Nb1 K1 F10 143.5(2) 2_454 2_455
K3 Nb1 K1 F10 -54.2(2) . 2_455
K3 Nb1 K1 F11 37.48(11) . .
K3 Nb1 K1 F11 -124.80(13) 2_454 .
K3 Nb1 K3 I1 -48.4(2) 2_454 2_455
K3 Nb1 K3 I3 92.00(12) 2_454 2_445
K3 Nb1 K3 F5 -127.90(13) 2_454 2_455
K3 Nb1 K3 F7 -3.9(2) 2_454 2_454
K3 Nb1 K3 F9 109.4(2) 2_454 .
K3 Nb1 K3 F10 -141.6(2) 2_454 2_455
K3 Nb1 K3 F11 126.51(13) 2_454 .
K3 Nb1 K3 F12 75.37(10) 2_454 .
K3 Nb1 K3 F13 23.57(15) 2_454 .
K3 Nb1 K3 O1 -67.02(17) 2_454 1_565
K3 Nb1 K3 O2 -179.21(15) 2_454 .
K3 Nb1 F4 K1 -10.2(2) . .
K3 Nb1 F4 K1 -176.04(12) 2_454 .
K3 Nb1 F4 K4 -71.2(2) 2_454 2_444
K3 Nb1 F4 K4 94.7(2) . 2_444
K3 Nb1 F4 K5 -128.6(2) . .
K3 Nb1 F4 K5 65.5(3) 2_454 .
K3 Nb1 F5 K2 19.8(3) . .
K3 Nb1 F5 K2 -112.0(3) 2_454 .
K3 Nb1 F5 K3 131.80(13) . 2_454
K3 Nb1 F5 K4 131.1(3) 2_454 2_444
K3 Nb1 F5 K4 -97.09(18) . 2_444
K3 Nb1 F9 Nb2 20.1(14) 2_454 .
K3 Nb1 F9 Nb2 145.2(14) . .
K3 Nb1 F9 K1 -92.21(19) . .
K3 Nb1 F9 K1 142.74(11) 2_454 .
K3 Nb1 F9 K3 -125.06(13) 2_454 .
K3 Nb2 K1 Nb1 -62.29(4) . .
K3 Nb2 K1 K2 -20.56(7) . 2_455
K3 Nb2 K1 F2 -90.5(3) . .
K3 Nb2 K1 F3 -173.47(15) . .
K3 Nb2 K1 F4 -91.57(12) . .
K3 Nb2 K1 F6 -174.5(3) . .
K3 Nb2 K1 F7 33.61(15) . .
K3 Nb2 K1 F8 101.18(16) . .
K3 Nb2 K1 F9 -54.1(2) . .
K3 Nb2 K1 F10 -36.47(12) . 2_455
K3 Nb2 K1 F11 51.8(2) . .
K3 Nb2 F6 K1 5.5(3) . .
K3 Nb2 F6 K2 114.7(4) . 2_445
K3 Nb2 F6 K4 -102.16(17) . 2_444
K3 Nb2 F9 Nb1 -144.8(14) . .
K3 Nb2 F9 K1 92.7(2) . .
K3 Nb2 F11 K1 -90.3(2) . .
K3 Nb2 F11 K4 150.1(6) . .
K3 Nb2 F12 K2 97.9(3) . .
K3 Nb2 F12 K6 -120.3(5) . 2_445
K3 Nb2 O1 K3 -144.7(10) . 1_545
K4 I2 I3 K3 -172.33(7) 2_444 4_544
K4 I2 I3 K3 172.33(7) 4_544 2_444
K4 I2 I3 K3 -60.58(8) 4_544 4_544
K4 I2 I3 K3 60.58(8) 2_444 2_444
K4 I2 I3 K4 -111.75(10) 2_444 4_544
K4 I2 I3 K4 111.75(10) 4_544 2_444
K4 I2 I3 K5 55.88(5) 4_544 1_545
K4 I2 I3 K5 -55.88(5) 2_444 1_545
K4 I2 I3 K6 -124.12(5) 4_544 .
K4 I2 I3 K6 124.12(5) 2_444 .
K4 I2 K6 I3 -53.66(8) 2_444 .
K4 I2 K6 I3 53.66(8) 4_544 .
K4 I2 K6 Nb3 -53.66(8) 2_444 1_544
K4 I2 K6 Nb3 53.66(8) 4_544 1_544
K4 I2 K6 Nb4 126.34(8) 2_444 1_554
K4 I2 K6 Nb4 -126.34(8) 4_544 1_554
K4 I2 K6 F3 -166.24(16) 4_544 1_554
K4 I2 K6 F3 166.24(16) 2_444 3_554
K4 I2 K6 F3 -86.4(2) 4_544 3_554
K4 I2 K6 F3 86.4(2) 2_444 1_554
K4 I2 K6 F12 -26.26(18) 4_544 4_544
K4 I2 K6 F12 -133.58(18) 2_444 4_544
K4 I2 K6 F12 26.26(18) 2_444 2_444
K4 I2 K6 F12 133.58(18) 4_544 2_444
K4 I2 K6 F13 82.34(16) 4_544 2_444
K4 I2 K6 F13 -24.99(17) 2_444 2_444
K4 I2 K6 F13 24.99(17) 4_544 4_544
K4 I2 K6 F13 -82.34(16) 2_444 4_544
K4 I2 K6 F14 53.66(8) 4_544 1_554
K4 I2 K6 F14 -53.66(8) 2_444 1_554
K4 I2 K6 O3 -126.34(8) 4_544 1_554
K4 I2 K6 O3 126.34(8) 2_444 1_554
K4 I3 K6 I2 -49.49(4) 4_544 .
K4 I3 K6 I2 49.49(4) 2_444 .
K4 I3 K6 Nb3 -130.51(4) 2_444 1_544
K4 I3 K6 Nb3 130.51(4) 4_544 1_544
K4 I3 K6 Nb4 -130.51(4) 2_444 1_554
K4 I3 K6 Nb4 130.51(4) 4_544 1_554
K4 I3 K6 F3 160.6(2) 2_444 3_554
K4 I3 K6 F3 -61.7(3) 2_444 1_554
K4 I3 K6 F3 -160.6(2) 4_544 1_554
K4 I3 K6 F3 61.7(3) 4_544 3_554
K4 I3 K6 F12 47.86(15) 4_544 4_544
K4 I3 K6 F12 146.85(14) 2_444 4_544
K4 I3 K6 F12 -47.86(15) 2_444 2_444
K4 I3 K6 F12 -146.85(14) 4_544 2_444
K4 I3 K6 F13 -104.02(13) 2_444 2_444
K4 I3 K6 F13 156.99(13) 4_544 2_444
K4 I3 K6 F13 104.02(13) 4_544 4_544
K4 I3 K6 F13 -156.99(13) 2_444 4_544
K4 I3 K6 F14 130.51(4) 4_544 1_554
K4 I3 K6 F14 -130.51(4) 2_444 1_554
K4 I3 K6 O3 -49.49(4) 4_544 1_554
K4 I3 K6 O3 49.49(4) 2_444 1_554
K4 Nb1 K1 Nb2 -60.42(4) 2_444 .
K4 Nb1 K1 K2 155.03(6) 2_444 2_455
K4 Nb1 K1 F2 104.07(16) 2_444 .
K4 Nb1 K1 F3 33.97(13) 2_444 .
K4 Nb1 K1 F4 45.4(2) 2_444 .
K4 Nb1 K1 F6 -33.75(13) 2_444 .
K4 Nb1 K1 F7 -176.88(15) 2_444 .
K4 Nb1 K1 F8 -88.7(3) 2_444 .
K4 Nb1 K1 F9 -68.5(2) 2_444 .
K4 Nb1 K1 F10 -179.1(2) 2_444 2_455
K4 Nb1 K1 F11 -87.42(11) 2_444 .
K4 Nb1 K3 I1 -158.9(2) 2_444 2_455
K4 Nb1 K3 I3 -18.46(15) 2_444 2_445
K4 Nb1 K3 F5 121.64(12) 2_444 2_455
K4 Nb1 K3 F7 -114.3(2) 2_444 2_454
K4 Nb1 K3 F9 -1.0(2) 2_444 .
K4 Nb1 K3 F10 108.0(2) 2_444 2_455
K4 Nb1 K3 F11 16.05(14) 2_444 .
K4 Nb1 K3 F12 -35.10(11) 2_444 .
K4 Nb1 K3 F13 -86.90(15) 2_444 .
K4 Nb1 K3 O1 -177.48(17) 2_444 1_565
K4 Nb1 K3 O2 70.33(15) 2_444 .
K4 Nb1 F4 K1 -104.9(3) 2_444 .
K4 Nb1 F4 K5 136.6(4) 2_444 .
K4 Nb1 F5 K2 116.9(3) 2_444 .
K4 Nb1 F5 K3 -131.1(3) 2_444 2_454
K4 Nb1 F9 Nb2 -35.9(12) 2_444 .
K4 Nb1 F9 K1 86.73(17) 2_444 .
K4 Nb1 F9 K3 178.9(2) 2_444 .
K4 Nb2 K1 Nb1 63.84(4) 2_444 .
K4 Nb2 K1 K2 105.57(8) 2_444 2_455
K4 Nb2 K1 F2 35.6(3) 2_444 .
K4 Nb2 K1 F3 -47.33(14) 2_444 .
K4 Nb2 K1 F4 34.57(11) 2_444 .
K4 Nb2 K1 F6 -48.3(3) 2_444 .
K4 Nb2 K1 F7 159.74(15) 2_444 .
K4 Nb2 K1 F8 -132.68(16) 2_444 .
K4 Nb2 K1 F9 72.0(2) 2_444 .
K4 Nb2 K1 F10 89.66(12) 2_444 2_455
K4 Nb2 K1 F11 177.9(2) 2_444 .
K4 Nb2 F6 K1 107.6(3) 2_444 .
K4 Nb2 F6 K2 -143.1(5) 2_444 2_445
K4 Nb2 F9 Nb1 36.3(12) 2_444 .
K4 Nb2 F9 K1 -86.13(17) 2_444 .
K4 Nb2 F9 K3 -178.9(2) 2_444 .
K4 Nb2 F11 K1 -2.5(3) 2_444 .
K4 Nb2 F11 K3 87.9(2) 2_444 .
K4 Nb2 F11 K4 -122.1(4) 2_444 .
K4 Nb2 F12 K2 0.0(3) 2_444 .
K4 Nb2 F12 K3 -97.89(17) 2_444 .
K4 Nb2 F12 K6 141.8(3) 2_444 2_445
K4 Nb2 O1 K3 34.8(13) 2_444 1_545
K4 Nb4 F1 K2 176.95(11) 4_544 2_445
K4 Nb4 F1 K2 -113.3(3) 2_444 2_445
K4 Nb4 F1 K4 -69.7(2) 4_544 2_444
K4 Nb4 F1 K5 60.6(2) 4_544 1_545
K4 Nb4 F1 K5 130.3(3) 2_444 1_545
K4 Nb4 F3 K1 -34.2(3) 2_444 .
K4 Nb4 F3 K1 37.3(7) 4_544 .
K4 Nb4 F3 K2 72.98(18) 2_444 2_445
K4 Nb4 F3 K2 144.6(2) 4_544 2_445
K4 Nb4 F3 K6 169.31(14) 2_444 1_556
K4 Nb4 F3 K6 -119.1(3) 4_544 1_556
K4 Nb4 F14 Nb3 -56.60(12) 4_544 1_545
K4 Nb4 F14 Nb3 56.60(12) 2_444 1_545
K4 Nb4 F14 K2 -146.27(6) 4_544 2_445
K4 Nb4 F14 K2 -33.1(2) 2_444 2_445
K4 Nb4 F14 K2 146.27(6) 2_444 4_545
K4 Nb4 F14 K2 33.1(2) 4_544 4_545
K4 Nb4 F14 K6 123.40(12) 4_544 1_556
K4 Nb4 F14 K6 -123.40(12) 2_444 1_556
K4 Nb4 O4 K4 -112.1(4) 2_444 4_544
K4 Nb4 O4 K4 112.1(4) 4_544 2_444
K4 Nb4 O4 K5 124.0(2) 2_444 .
K4 Nb4 O4 K5 -124.0(2) 4_544 .
K5 I1 I2 K4 -54.59(8) . 4_544
K5 I1 I2 K4 54.59(8) . 2_444
K5 I1 I2 K6 180.0 . .
K5 I3 K6 I2 180.000(2) 1_545 .
K5 I3 K6 Nb3 0.000(2) 1_545 1_544
K5 I3 K6 Nb4 0.000(3) 1_545 1_554
K5 I3 K6 F3 -68.9(3) 1_545 3_554
K5 I3 K6 F3 68.9(3) 1_545 1_554
K5 I3 K6 F12 82.64(14) 1_545 2_444
K5 I3 K6 F12 -82.64(14) 1_545 4_544
K5 I3 K6 F13 26.49(12) 1_545 2_444
K5 I3 K6 F13 -26.49(12) 1_545 4_544
K5 I3 K6 F14 0.000(3) 1_545 1_554
K5 I3 K6 O3 180.000(2) 1_545 1_554
K5 Nb1 K1 Nb2 -138.59(6) . .
K5 Nb1 K1 K2 76.86(6) . 2_455
K5 Nb1 K1 F2 25.89(15) . .
K5 Nb1 K1 F3 -44.21(14) . .
K5 Nb1 K1 F4 -32.7(2) . .
K5 Nb1 K1 F6 -111.93(13) . .
K5 Nb1 K1 F7 104.94(15) . .
K5 Nb1 K1 F8 -166.9(3) . .
K5 Nb1 K1 F9 -146.7(2) . .
K5 Nb1 K1 F10 102.8(2) . 2_455
K5 Nb1 K1 F11 -165.59(11) . .
K5 Nb1 K3 I1 113.1(2) . 2_455
K5 Nb1 K3 I3 -106.49(14) . 2_445
K5 Nb1 K3 F5 33.60(14) . 2_455
K5 Nb1 K3 F7 157.6(2) . 2_454
K5 Nb1 K3 F9 -89.1(2) . .
K5 Nb1 K3 F10 20.0(2) . 2_455
K5 Nb1 K3 F11 -71.99(15) . .
K5 Nb1 K3 F12 -123.13(12) . .
K5 Nb1 K3 F13 -174.93(16) . .
K5 Nb1 K3 O1 94.49(18) . 1_565
K5 Nb1 K3 O2 -17.71(17) . .
K5 Nb1 F4 K1 118.5(3) . .
K5 Nb1 F4 K4 -136.6(4) . 2_444
K5 Nb1 F5 K2 173.50(15) . .
K5 Nb1 F5 K3 -74.55(19) . 2_454
K5 Nb1 F5 K4 56.56(19) . 2_444
K5 Nb1 F9 Nb2 -87.4(13) . .
K5 Nb1 F9 K1 35.3(2) . .
K5 Nb1 F9 K3 127.47(14) . .
K5 Nb3 F2 K1 144.6(5) . .
K5 Nb3 F2 K2 -116.9(3) . 2_455
K5 Nb4 F1 K2 116.3(3) 1_545 2_445
K5 Nb4 F1 K4 -130.3(3) 1_545 2_444
K5 Nb4 F3 K1 -109.0(3) 1_545 .
K5 Nb4 F3 K2 -1.7(3) 1_545 2_445
K5 Nb4 F3 K6 94.58(18) 1_545 1_556
K5 Nb4 F14 Nb3 0.000(1) 1_545 1_545
K5 Nb4 F14 K2 -89.66(12) 1_545 2_445
K5 Nb4 F14 K2 89.66(12) 1_545 4_545
K5 Nb4 F14 K6 180.0 1_545 1_556
K5 Nb4 O4 K4 -56.0(2) 1_545 4_544
K5 Nb4 O4 K4 56.0(2) 1_545 2_444
K5 Nb4 O4 K5 180.000(2) 1_545 .
K6 I2 I3 K3 -63.55(5) . 2_444
K6 I2 I3 K3 63.55(5) . 4_544
K6 I2 I3 K4 124.12(5) . 4_544
K6 I2 I3 K4 -124.12(5) . 2_444
K6 I2 I3 K5 180.0 . 1_545
K6 Nb2 K1 Nb1 -78.99(8) 2_445 .
K6 Nb2 K1 K2 -37.26(12) 2_445 2_455
K6 Nb2 K1 F2 -107.2(3) 2_445 .
K6 Nb2 K1 F3 169.84(15) 2_445 .
K6 Nb2 K1 F4 -108.26(13) 2_445 .
K6 Nb2 K1 F6 168.8(3) 2_445 .
K6 Nb2 K1 F7 16.91(18) 2_445 .
K6 Nb2 K1 F8 84.49(17) 2_445 .
K6 Nb2 K1 F9 -70.8(2) 2_445 .
K6 Nb2 K1 F10 -53.17(15) 2_445 2_455
K6 Nb2 K1 F11 35.1(2) 2_445 .
K6 Nb2 F9 Nb1 -100.8(13) 2_445 .
K6 Nb2 F9 K1 136.74(12) 2_445 .
K6 Nb2 F9 K3 44.0(2) 2_445 .
K6 Nb2 F11 K1 -156.36(14) 2_445 .
K6 Nb2 F11 K3 -66.0(2) 2_445 .
K6 Nb2 F11 K4 84.0(4) 2_445 .
K6 Nb2 F12 K2 -141.8(6) 2_445 .
K6 Nb2 F12 K3 120.3(5) 2_445 .
K6 Nb2 O1 K3 171.5(13) 2_445 1_545
K6 Nb3 K5 I3 0.0 1_566 1_565
K6 Nb3 K5 Nb1 90.06(6) 1_566 3
K6 Nb3 K5 Nb4 0.0 1_566 1_565
K6 Nb3 K5 F1 28.23(10) 1_566 3_565
K6 Nb3 K5 F1 -28.23(10) 1_566 1_565
K6 Nb3 K5 F2 -99.4(2) 1_566 .
K6 Nb3 K5 F2 99.4(2) 1_566 3
K6 Nb3 K5 F4 -113.24(13) 1_566 .
K6 Nb3 K5 F4 113.24(13) 1_566 3
K6 Nb3 K5 O4 180.0 1_566 .
K6 Nb3 F2 K1 -116.3(3) 1_566 .
K6 Nb3 F2 K2 -17.9(3) 1_566 2_455
K6 Nb3 F2 K5 99.0(2) 1_566 .
K6 Nb4 F1 K2 18.1(2) 1_556 2_445
K6 Nb4 F1 K4 131.46(14) 1_556 2_444
K6 Nb4 F1 K5 -98.19(19) 1_556 1_545
K6 Nb4 F3 K1 156.5(5) 1_556 .
K6 Nb4 F3 K2 -96.3(2) 1_556 2_445
K6 Nb4 F14 Nb3 180.000(2) 1_556 1_545
K6 Nb4 F14 K2 -90.34(12) 1_556 4_545
K6 Nb4 F14 K2 90.34(12) 1_556 2_445
K6 Nb4 O4 K4 124.0(2) 1_556 4_544
K6 Nb4 O4 K4 -124.0(2) 1_556 2_444
K6 Nb4 O4 K5 0.000(4) 1_556 .
F1 Nb4 F1 K2 134.96(12) 3 2_445
F1 Nb4 F1 K4 -111.71(18) 3 2_444
F1 Nb4 F1 K5 18.6(3) 3 1_545
F1 Nb4 F3 K1 -154.9(6) 3 .
F1 Nb4 F3 K1 -78.7(4) . .
F1 Nb4 F3 K2 28.6(2) . 2_445
F1 Nb4 F3 K2 -47.7(9) 3 2_445
F1 Nb4 F3 K6 48.7(8) 3 1_556
F1 Nb4 F3 K6 124.9(2) . 1_556
F1 Nb4 F14 Nb3 44.73(16) . 1_545
F1 Nb4 F14 Nb3 -44.73(16) 3 1_545
F1 Nb4 F14 K2 -134.4(2) 3 2_445
F1 Nb4 F14 K2 134.4(2) . 4_545
F1 Nb4 F14 K2 44.9(2) 3 4_545
F1 Nb4 F14 K2 -44.9(2) . 2_445
F1 Nb4 F14 K6 -135.27(16) . 1_556
F1 Nb4 F14 K6 135.27(16) 3 1_556
F1 Nb4 O4 K4 100.9(2) 3 2_444
F1 Nb4 O4 K4 -100.9(2) . 4_544
F1 Nb4 O4 K4 11.2(3) . 2_444
F1 Nb4 O4 K4 -11.2(3) 3 4_544
F1 Nb4 O4 K5 -135.17(17) 3 .
F1 Nb4 O4 K5 135.17(17) . .
F1 K2 F5 Nb1 147.3(2) 2_444 .
F1 K2 F5 K3 38.1(3) 2_444 2_454
F1 K2 F5 K4 -102.7(3) 2_444 2_444
F1 K2 F10 Nb1 -0.6(4) 2_444 2_454
F1 K2 F10 K1 109.55(17) 2_444 2_454
F1 K2 F10 K3 -155.4(2) 2_444 2_454
F1 K2 F12 Nb2 134.1(3) 2_444 .
F1 K2 F12 K3 -127.07(15) 2_444 .
F1 K2 F12 K6 -18.4(3) 2_444 2_445
F1 K2 F13 Nb3 -25.9(3) 2_444 2_454
F1 K2 F13 K3 179.5(2) 2_444 .
F1 K2 F13 K6 71.36(16) 2_444 2_445
F1 K4 F8 Nb2 49.6(3) 2_445 2_445
F1 K4 F8 K1 -105.0(3) 2_445 .
F1 K4 F8 K2 158.69(17) 2_445 2_445
F1 K4 F11 Nb2 -156.1(3) 2_445 .
F1 K4 F11 K1 88.0(3) 2_445 .
F1 K4 F11 K3 -7.4(4) 2_445 .
F1 K4 O2 Nb1 78.0(7) 2_445 2_455
F1 K4 O2 K3 -137.0(3) 2_445 .
F1 K5 F2 Nb3 -50.4(2) 3_565 .
F1 K5 F2 Nb3 -99.9(2) 1_565 .
F1 K5 F2 K1 158.8(2) 3_565 .
F1 K5 F2 K1 109.3(2) 1_565 .
F1 K5 F2 K2 13.01(15) 1_565 2_455
F1 K5 F2 K2 62.5(2) 3_565 2_455
F1 K5 F4 Nb1 34.0(3) 1_565 .
F1 K5 F4 Nb1 36.1(5) 3_565 .
F1 K5 F4 K1 -78.6(4) 3_565 .
F1 K5 F4 K1 -80.7(2) 1_565 .
F1 K5 F4 K4 169.8(3) 3_565 2_444
F1 K5 F4 K4 167.8(2) 1_565 2_444
F1 K5 O4 Nb4 -57.2(4) 1_565 .
F1 K5 O4 Nb4 57.2(4) 3_565 .
F1 K5 O4 K4 65.9(6) 1_565 2_444
F1 K5 O4 K4 -179.7(3) 3_565 2_444
F1 K5 O4 K4 -65.9(6) 3_565 4_544
F1 K5 O4 K4 179.7(3) 1_565 4_544
F2 Nb3 K5 I3 -99.4(2) 3 1_565
F2 Nb3 K5 I3 99.4(2) . 1_565
F2 Nb3 K5 Nb1 -9.3(2) 3 3
F2 Nb3 K5 Nb1 -170.6(3) . 3
F2 Nb3 K5 Nb4 99.4(2) . 1_565
F2 Nb3 K5 Nb4 -99.4(2) 3 1_565
F2 Nb3 K5 F1 -71.2(3) 3 3_565
F2 Nb3 K5 F1 71.2(3) . 1_565
F2 Nb3 K5 F1 127.6(3) . 3_565
F2 Nb3 K5 F1 -127.6(3) 3 1_565
F2 Nb3 K5 F2 161.2(5) 3 .
F2 Nb3 K5 F2 -161.2(5) . 3
F2 Nb3 K5 F4 147.4(3) 3 .
F2 Nb3 K5 F4 -13.9(3) . .
F2 Nb3 K5 F4 13.9(3) 3 3
F2 Nb3 K5 F4 -147.4(3) . 3
F2 Nb3 K5 O4 -80.6(2) . .
F2 Nb3 K5 O4 80.6(2) 3 .
F2 Nb3 F2 K1 131.5(3) 3 .
F2 Nb3 F2 K2 -130.09(17) 3 2_455
F2 Nb3 F2 K5 -13.2(3) 3 .
F2 K1 F3 Nb4 -72.2(4) . .
F2 K1 F3 K2 175.3(2) . 2_445
F2 K1 F3 K6 80.5(2) . 1_556
F2 K1 F4 Nb1 -113.8(3) . .
F2 K1 F4 K4 134.7(2) . 2_444
F2 K1 F4 K5 13.12(18) . .
F2 K1 F6 Nb2 -128.9(3) . .
F2 K1 F6 K2 91.9(3) . 2_445
F2 K1 F6 K4 -21.3(3) . 2_444
F2 K1 F7 Nb1 153.6(4) . 2_455
F2 K1 F7 K2 40.48(19) . 2_455
F2 K1 F7 K3 -62.5(3) . 2_455
F2 K1 F8 Nb2 -5.3(6) . 2_445
F2 K1 F8 K2 -102.1(3) . 2_445
F2 K1 F8 K4 144.1(3) . .
F2 K1 F9 Nb1 -8.2(3) . .
F2 K1 F9 Nb2 158.4(2) . .
F2 K1 F9 K3 -102.9(2) . .
F2 K1 F11 Nb2 93.9(6) . .
F2 K1 F11 K3 -11.9(6) . .
F2 K1 F11 K4 -125.0(6) . .
F2 K2 F5 Nb1 54.9(3) 2_454 .
F2 K2 F5 K3 -54.3(3) 2_454 2_454
F2 K2 F5 K4 164.92(19) 2_454 2_444
F2 K2 F10 Nb1 -70.0(4) 2_454 2_454
F2 K2 F10 K1 40.21(16) 2_454 2_454
F2 K2 F10 K3 135.3(3) 2_454 2_454
F2 K2 F12 Nb2 -154.1(3) 2_454 .
F2 K2 F12 K3 -55.33(17) 2_454 .
F2 K2 F12 K6 53.3(3) 2_454 2_445
F2 K2 F13 Nb3 24.1(2) 2_454 2_454
F2 K2 F13 K3 -130.5(3) 2_454 .
F2 K2 F13 K6 121.3(2) 2_454 2_445
F2 K5 F2 Nb3 10.7(3) 3 .
F2 K5 F2 K1 -140.13(17) 3 .
F2 K5 F2 K2 123.58(14) 3 2_455
F2 K5 F4 Nb1 126.7(3) 3 .
F2 K5 F4 Nb1 102.6(3) . .
F2 K5 F4 K1 12.0(3) 3 .
F2 K5 F4 K1 -12.10(16) . .
F2 K5 F4 K4 -99.5(3) 3 2_444
F2 K5 F4 K4 -123.7(3) . 2_444
F2 K5 O4 Nb4 28.39(12) 3 .
F2 K5 O4 Nb4 -28.39(12) . .
F2 K5 O4 K4 151.5(2) 3 2_444
F2 K5 O4 K4 94.7(2) . 2_444
F2 K5 O4 K4 -151.5(2) . 4_544
F2 K5 O4 K4 -94.7(2) 3 4_544
F3 Nb4 F1 K2 58.9(8) 3 2_445
F3 Nb4 F1 K2 -27.4(2) . 2_445
F3 Nb4 F1 K4 85.9(2) . 2_444
F3 Nb4 F1 K4 172.2(7) 3 2_444
F3 Nb4 F1 K5 -143.7(2) . 1_545
F3 Nb4 F1 K5 -57.4(8) 3 1_545
F3 Nb4 F3 K1 119.5(3) 3 .
F3 Nb4 F3 K2 -133.31(13) 3 2_445
F3 Nb4 F3 K6 -37.0(3) 3 1_556
F3 Nb4 F14 Nb3 133.31(17) . 1_545
F3 Nb4 F14 Nb3 -133.31(17) 3 1_545
F3 Nb4 F14 K2 -43.6(2) 3 4_545
F3 Nb4 F14 K2 43.6(2) . 2_445
F3 Nb4 F14 K2 -137.0(2) . 4_545
F3 Nb4 F14 K2 137.0(2) 3 2_445
F3 Nb4 F14 K6 -46.69(17) . 1_556
F3 Nb4 F14 K6 46.69(17) 3 1_556
F3 Nb4 O4 K4 170.5(2) . 4_544
F3 Nb4 O4 K4 77.4(3) 3 4_544
F3 Nb4 O4 K4 -170.5(2) 3 2_444
F3 Nb4 O4 K4 -77.4(3) . 2_444
F3 Nb4 O4 K5 46.57(18) . .
F3 Nb4 O4 K5 -46.57(18) 3 .
F3 K1 F2 Nb3 -65.5(4) . .
F3 K1 F2 K2 -171.9(2) . 2_455
F3 K1 F2 K5 76.9(3) . .
F3 K1 F4 Nb1 169.5(2) . .
F3 K1 F4 K4 58.03(17) . 2_444
F3 K1 F4 K5 -63.6(2) . .
F3 K1 F6 Nb2 -179.0(3) . .
F3 K1 F6 K2 41.78(18) . 2_445
F3 K1 F6 K4 -71.42(19) . 2_444
F3 K1 F7 Nb1 -143.0(3) . 2_455
F3 K1 F7 K2 103.9(2) . 2_455
F3 K1 F7 K3 1.0(4) . 2_455
F3 K1 F8 Nb2 62.6(4) . 2_445
F3 K1 F8 K2 -34.23(16) . 2_445
F3 K1 F8 K4 -148.1(3) . .
F3 K1 F9 Nb1 -94.4(2) . .
F3 K1 F9 Nb2 72.2(3) . .
F3 K1 F9 K3 170.89(15) . .
F3 K1 F11 Nb2 -54.6(3) . .
F3 K1 F11 K3 -160.47(19) . .
F3 K1 F11 K4 86.4(2) . .
F3 K2 F5 Nb1 -123.2(3) 2_444 .
F3 K2 F5 K3 127.6(3) 2_444 2_454
F3 K2 F5 K4 -13.2(4) 2_444 2_444
F3 K2 F10 Nb1 19.1(5) 2_444 2_454
F3 K2 F10 K1 129.31(18) 2_444 2_454
F3 K2 F10 K3 -135.6(2) 2_444 2_454
F3 K2 F12 Nb2 111.1(3) 2_444 .
F3 K2 F12 K3 -150.10(18) 2_444 .
F3 K2 F12 K6 -41.48(19) 2_444 2_445
F3 K2 F13 Nb3 -80.1(3) 2_444 2_454
F3 K2 F13 K3 125.3(2) 2_444 .
F3 K2 F13 K6 17.17(16) 2_444 2_445
F4 Nb1 K1 Nb2 -105.8(2) . .
F4 Nb1 K1 K2 109.6(2) . 2_455
F4 Nb1 K1 F2 58.6(3) . .
F4 Nb1 K1 F3 -11.5(3) . .
F4 Nb1 K1 F6 -79.2(3) . .
F4 Nb1 K1 F7 137.7(3) . .
F4 Nb1 K1 F8 -134.2(4) . .
F4 Nb1 K1 F9 -113.9(3) . .
F4 Nb1 K1 F10 135.5(3) . 2_455
F4 Nb1 K1 F11 -132.8(2) . .
F4 Nb1 K3 I1 152.6(3) . 2_455
F4 Nb1 K3 I3 -67.0(2) . 2_445
F4 Nb1 K3 F5 73.1(2) . 2_455
F4 Nb1 K3 F7 -162.9(3) . 2_454
F4 Nb1 K3 F9 -49.6(3) . .
F4 Nb1 K3 F10 59.4(3) . 2_455
F4 Nb1 K3 F11 -32.5(2) . .
F4 Nb1 K3 F12 -83.6(2) . .
F4 Nb1 K3 F13 -135.4(2) . .
F4 Nb1 K3 O1 134.0(3) . 1_565
F4 Nb1 K3 O2 21.8(2) . .
F4 Nb1 F5 K2 139.9(2) . .
F4 Nb1 F5 K3 -108.1(2) . 2_454
F4 Nb1 F5 K4 23.0(2) . 2_444
F4 Nb1 F9 Nb2 -78.0(13) . .
F4 Nb1 F9 K1 44.6(2) . .
F4 Nb1 F9 K3 136.8(2) . .
F4 K1 F2 Nb3 -155.6(4) . .
F4 K1 F2 K2 97.88(19) . 2_455
F4 K1 F2 K5 -13.26(18) . .
F4 K1 F3 Nb4 -4.3(4) . .
F4 K1 F3 K2 -116.76(18) . 2_445
F4 K1 F3 K6 148.4(2) . 1_556
F4 K1 F6 Nb2 -90.7(3) . .
F4 K1 F6 K2 130.05(19) . 2_445
F4 K1 F6 K4 16.84(16) . 2_444
F4 K1 F7 Nb1 99.3(3) . 2_455
F4 K1 F7 K2 -13.8(3) . 2_455
F4 K1 F7 K3 -116.7(2) . 2_455
F4 K1 F8 Nb2 135.2(4) . 2_445
F4 K1 F8 K2 38.4(5) . 2_445
F4 K1 F8 K4 -75.4(5) . .
F4 K1 F9 Nb1 -34.71(18) . .
F4 K1 F9 Nb2 131.9(3) . .
F4 K1 F9 K3 -129.38(19) . .
F4 K1 F11 Nb2 36.9(2) . .
F4 K1 F11 K3 -68.97(17) . .
F4 K1 F11 K4 177.92(18) . .
F4 K4 F8 Nb2 -53.6(3) 2_445 2_445
F4 K4 F8 K1 151.8(3) 2_445 .
F4 K4 F8 K2 55.5(2) 2_445 2_445
F4 K4 F11 Nb2 19.2(6) 2_445 .
F4 K4 F11 K1 -96.7(2) 2_445 .
F4 K4 F11 K3 167.9(2) 2_445 .
F4 K4 O2 Nb1 25.6(11) 2_445 2_455
F4 K4 O2 K3 170.6(4) 2_445 .
F4 K5 F2 Nb3 37.6(3) 3 .
F4 K5 F2 Nb3 165.0(3) . .
F4 K5 F2 K1 14.2(2) . .
F4 K5 F2 K1 -113.2(3) 3 .
F4 K5 F2 K2 -82.1(2) . 2_455
F4 K5 F2 K2 150.50(19) 3 2_455
F4 K5 F4 Nb1 -149.5(2) 3 .
F4 K5 F4 K1 95.8(4) 3 .
F4 K5 F4 K4 -15.7(5) 3 2_444
F4 K5 O4 Nb4 -96.69(17) . .
F4 K5 O4 Nb4 96.69(17) 3 .
F4 K5 O4 K4 -140.2(3) 3 2_444
F4 K5 O4 K4 -26.4(2) 3 4_544
F4 K5 O4 K4 26.4(2) . 2_444
F4 K5 O4 K4 140.2(3) . 4_544
F5 Nb1 K1 Nb2 -46.0(2) . .
F5 Nb1 K1 K2 169.5(2) . 2_455
F5 Nb1 K1 F2 118.5(3) . .
F5 Nb1 K1 F3 48.4(2) . .
F5 Nb1 K1 F4 59.9(3) . .
F5 Nb1 K1 F6 -19.3(2) . .
F5 Nb1 K1 F7 -162.5(2) . .
F5 Nb1 K1 F8 -74.3(4) . .
F5 Nb1 K1 F9 -54.0(3) . .
F5 Nb1 K1 F10 -164.6(3) . 2_455
F5 Nb1 K1 F11 -73.0(2) . .
F5 Nb1 K3 I1 -104.4(3) . 2_455
F5 Nb1 K3 I3 36.0(2) . 2_445
F5 Nb1 K3 F5 176.13(19) . 2_455
F5 Nb1 K3 F7 -59.9(3) . 2_454
F5 Nb1 K3 F9 53.5(3) . .
F5 Nb1 K3 F10 162.5(3) . 2_455
F5 Nb1 K3 F11 70.5(2) . .
F5 Nb1 K3 F12 19.4(2) . .
F5 Nb1 K3 F13 -32.4(2) . .
F5 Nb1 K3 O1 -123.0(3) . 1_565
F5 Nb1 K3 O2 124.8(3) . .
F5 Nb1 F4 K1 -130.1(2) . .
F5 Nb1 F4 K4 -25.2(3) . 2_444
F5 Nb1 F4 K5 111.4(3) . .
F5 Nb1 F9 Nb2 11.2(13) . .
F5 Nb1 F9 K1 133.8(2) . .
F5 Nb1 F9 K3 -134.0(2) . .
F5 K2 F10 Nb1 155.4(5) . 2_454
F5 K2 F10 K1 -94.42(17) . 2_454
F5 K2 F10 K3 0.63(18) . 2_454
F5 K2 F12 Nb2 -27.4(3) . .
F5 K2 F12 K3 71.37(16) . .
F5 K2 F12 K6 180.0(2) . 2_445
F5 K2 F13 Nb3 136.5(2) . 2_454
F5 K2 F13 K3 -18.1(3) . .
F5 K2 F13 K6 -126.26(18) . 2_445
F5 K3 F9 Nb1 -65.6(3) 2_455 .
F5 K3 F9 Nb2 123.5(2) 2_455 .
F5 K3 F9 K1 27.91(18) 2_455 .
F5 K3 F11 Nb2 -144.1(3) 2_455 .
F5 K3 F11 K1 -48.62(18) 2_455 .
F5 K3 F11 K4 57.9(3) 2_455 .
F5 K3 F12 Nb2 -11.2(5) 2_455 .
F5 K3 F12 K2 -125.1(4) 2_455 .
F5 K3 F12 K6 128.2(4) 2_455 2_445
F5 K3 F13 Nb3 -3.6(11) 2_455 2_454
F5 K3 F13 K2 130.4(4) 2_455 .
F5 K3 F13 K6 -138.9(3) 2_455 2_445
F5 K3 O2 Nb1 -6.2(3) 2_455 2_455
F5 K3 O2 K4 -167.0(3) 2_455 .
F5 K4 F8 Nb2 -98.6(3) 2_445 2_445
F5 K4 F8 K1 106.9(3) 2_445 .
F5 K4 F8 K2 10.54(17) 2_445 2_445
F5 K4 F11 Nb2 28.0(4) 2_445 .
F5 K4 F11 K1 -87.99(19) 2_445 .
F5 K4 F11 K3 176.7(3) 2_445 .
F5 K4 O2 Nb1 -80.5(8) 2_445 2_455
F5 K4 O2 K3 64.5(4) 2_445 .
F6 Nb2 K1 Nb1 112.2(3) . .
F6 Nb2 K1 K2 153.9(3) . 2_455
F6 Nb2 K1 F2 83.9(4) . .
F6 Nb2 K1 F3 1.0(3) . .
F6 Nb2 K1 F4 82.9(3) . .
F6 Nb2 K1 F7 -151.9(3) . .
F6 Nb2 K1 F8 -84.4(3) . .
F6 Nb2 K1 F9 120.3(4) . .
F6 Nb2 K1 F10 138.0(3) . 2_455
F6 Nb2 K1 F11 -133.8(3) . .
F6 Nb2 F9 Nb1 84.4(13) . .
F6 Nb2 F9 K1 -38.0(2) . .
F6 Nb2 F9 K3 -130.8(3) . .
F6 Nb2 F11 K1 30.5(2) . .
F6 Nb2 F11 K3 120.8(3) . .
F6 Nb2 F11 K4 -89.1(4) . .
F6 Nb2 F12 K2 48.3(9) . .
F6 Nb2 F12 K3 -49.5(9) . .
F6 Nb2 F12 K6 -169.8(6) . 2_445
F6 Nb2 O1 K3 -13.7(13) . 1_545
F6 K1 F2 Nb3 -115.0(4) . .
F6 K1 F2 K2 138.5(2) . 2_455
F6 K1 F2 K5 27.4(4) . .
F6 K1 F3 Nb4 73.3(4) . .
F6 K1 F3 K2 -39.16(17) . 2_445
F6 K1 F3 K6 -134.0(2) . 1_556
F6 K1 F4 Nb1 94.8(2) . .
F6 K1 F4 K4 -16.70(16) . 2_444
F6 K1 F4 K5 -138.3(2) . .
F6 K1 F7 Nb1 -20.8(6) . 2_455
F6 K1 F7 K2 -133.9(3) . 2_455
F6 K1 F7 K3 123.2(3) . 2_455
F6 K1 F8 Nb2 136.6(4) . 2_445
F6 K1 F8 K2 39.83(14) . 2_445
F6 K1 F8 K4 -74.0(3) . .
F6 K1 F9 Nb1 -135.8(3) . .
F6 K1 F9 Nb2 30.81(19) . .
F6 K1 F9 K3 129.5(2) . .
F6 K1 F11 Nb2 -25.61(19) . .
F6 K1 F11 K3 -131.4(2) . .
F6 K1 F11 K4 115.5(3) . .
F6 K2 F5 Nb1 -174.5(3) 2_444 .
F6 K2 F5 K3 76.3(2) 2_444 2_454
F6 K2 F5 K4 -64.5(2) 2_444 2_444
F6 K2 F10 Nb1 72.6(4) 2_444 2_454
F6 K2 F10 K1 -177.21(19) 2_444 2_454
F6 K2 F10 K3 -82.1(2) 2_444 2_454
F6 K2 F12 Nb2 53.0(3) 2_444 .
F6 K2 F12 K3 151.77(17) 2_444 .
F6 K2 F12 K6 -99.6(2) 2_444 2_445
F6 K2 F13 Nb3 -80.2(7) 2_444 2_454
F6 K2 F13 K3 125.2(6) 2_444 .
F6 K2 F13 K6 17.1(7) 2_444 2_445
F6 K4 F8 Nb2 14.5(2) 2_445 2_445
F6 K4 F8 K1 -140.1(4) 2_445 .
F6 K4 F8 K2 123.6(3) 2_445 2_445
F6 K4 F11 Nb2 115.5(4) 2_445 .
F6 K4 F11 K1 -0.5(3) 2_445 .
F6 K4 F11 K3 -95.8(3) 2_445 .
F6 K4 O2 Nb1 8.4(7) 2_445 2_455
F6 K4 O2 K3 153.4(2) 2_445 .
F7 Nb1 K1 Nb2 56.67(19) 2_454 .
F7 Nb1 K1 K2 -87.87(19) 2_454 2_455
F7 Nb1 K1 F2 -138.8(2) 2_454 .
F7 Nb1 K1 F3 151.1(2) 2_454 .
F7 Nb1 K1 F4 162.5(3) 2_454 .
F7 Nb1 K1 F6 83.3(2) 2_454 .
F7 Nb1 K1 F7 -59.8(3) 2_454 .
F7 Nb1 K1 F8 28.4(3) 2_454 .
F7 Nb1 K1 F9 48.6(3) 2_454 .
F7 Nb1 K1 F10 -62.0(3) 2_454 2_455
F7 Nb1 K1 F11 29.7(2) 2_454 .
F7 Nb1 K3 I1 -44.6(3) 2_454 2_455
F7 Nb1 K3 I3 95.9(2) 2_454 2_445
F7 Nb1 K3 F5 -124.0(2) 2_454 2_455
F7 Nb1 K3 F9 113.3(3) 2_454 .
F7 Nb1 K3 F10 -137.7(3) 2_454 2_455
F7 Nb1 K3 F11 130.4(2) 2_454 .
F7 Nb1 K3 F12 79.2(2) 2_454 .
F7 Nb1 K3 F13 27.4(3) 2_454 .
F7 Nb1 K3 O1 -63.1(3) 2_454 1_565
F7 Nb1 K3 O2 -175.3(3) 2_454 .
F7 Nb1 F4 K1 -55.7(9) 2_454 .
F7 Nb1 F4 K4 49.1(9) 2_454 2_444
F7 Nb1 F4 K5 -174.2(7) 2_454 .
F7 Nb1 F5 K2 -22.2(2) 2_454 .
F7 Nb1 F5 K3 89.8(2) 2_454 2_454
F7 Nb1 F5 K4 -139.1(2) 2_454 2_444
F7 Nb1 F9 Nb2 99.2(13) 2_454 .
F7 Nb1 F9 K1 -138.2(2) 2_454 .
F7 Nb1 F9 K3 -46.0(2) 2_454 .
F7 K1 F2 Nb3 69.7(4) . .
F7 K1 F2 K2 -36.77(18) . 2_455
F7 K1 F2 K5 -147.9(2) . .
F7 K1 F3 Nb4 -138.3(4) . .
F7 K1 F3 K2 109.2(2) . 2_445
F7 K1 F3 K6 14.4(3) . 1_556
F7 K1 F4 Nb1 -53.3(3) . .
F7 K1 F4 K4 -164.75(19) . 2_444
F7 K1 F4 K5 73.6(3) . .
F7 K1 F6 Nb2 43.3(5) . .
F7 K1 F6 K2 -96.0(3) . 2_445
F7 K1 F6 K4 150.8(3) . 2_444
F7 K1 F8 Nb2 -69.8(4) . 2_445
F7 K1 F8 K2 -166.60(19) . 2_445
F7 K1 F8 K4 79.6(3) . .
F7 K1 F9 Nb1 83.9(2) . .
F7 K1 F9 Nb2 -109.6(2) . .
F7 K1 F9 K3 -10.8(2) . .
F7 K1 F11 Nb2 164.3(2) . .
F7 K1 F11 K3 58.50(16) . .
F7 K1 F11 K4 -54.6(2) . .
F7 K2 F5 Nb1 18.7(2) 2_454 .
F7 K2 F5 K3 -90.5(2) 2_454 2_454
F7 K2 F5 K4 128.7(3) 2_454 2_444
F7 K2 F10 Nb1 -148.2(5) 2_454 2_454
F7 K2 F10 K1 -38.03(15) 2_454 2_454
F7 K2 F10 K3 57.0(2) 2_454 2_454
F7 K2 F12 Nb2 -80.8(3) 2_454 .
F7 K2 F12 K3 17.98(16) 2_454 .
F7 K2 F12 K6 126.6(2) 2_454 2_445
F7 K2 F13 Nb3 115.5(3) 2_454 2_454
F7 K2 F13 K3 -39.1(2) 2_454 .
F7 K2 F13 K6 -147.3(2) 2_454 2_445
F7 K3 F9 Nb1 35.00(18) 2_454 .
F7 K3 F9 Nb2 -135.9(3) 2_454 .
F7 K3 F9 K1 128.5(2) 2_454 .
F7 K3 F11 Nb2 -25.8(3) 2_454 .
F7 K3 F11 K1 69.71(17) 2_454 .
F7 K3 F11 K4 176.3(2) 2_454 .
F7 K3 F12 Nb2 96.6(2) 2_454 .
F7 K3 F12 K2 -17.28(16) 2_454 .
F7 K3 F12 K6 -123.9(2) 2_454 2_445
F7 K3 F13 Nb3 -99.1(7) 2_454 2_454
F7 K3 F13 K2 34.93(18) 2_454 .
F7 K3 F13 K6 125.6(3) 2_454 2_445
F7 K3 O2 Nb1 65.3(5) 2_454 2_455
F7 K3 O2 K4 -95.5(3) 2_454 .
F8 Nb2 K1 Nb1 49.2(2) 2_444 .
F8 Nb2 K1 K2 90.9(2) 2_444 2_455
F8 Nb2 K1 F2 21.0(3) 2_444 .
F8 Nb2 K1 F3 -62.0(3) 2_444 .
F8 Nb2 K1 F4 19.9(3) 2_444 .
F8 Nb2 K1 F6 -63.0(3) 2_444 .
F8 Nb2 K1 F7 145.1(3) 2_444 .
F8 Nb2 K1 F8 -147.33(10) 2_444 .
F8 Nb2 K1 F9 57.3(3) 2_444 .
F8 Nb2 K1 F10 75.0(3) 2_444 2_455
F8 Nb2 K1 F11 163.2(3) 2_444 .
F8 Nb2 F6 K1 124.4(3) 2_444 .
F8 Nb2 F6 K2 -126.3(5) 2_444 2_445
F8 Nb2 F6 K4 16.8(2) 2_444 2_444
F8 Nb2 F9 Nb1 -5.6(13) 2_444 .
F8 Nb2 F9 K1 -128.0(3) 2_444 .
F8 Nb2 F9 K3 139.2(3) 2_444 .
F8 Nb2 F11 K1 -53.1(9) 2_444 .
F8 Nb2 F11 K3 37.3(9) 2_444 .
F8 Nb2 F11 K4 -172.6(7) 2_444 .
F8 Nb2 F12 K2 -29.1(3) 2_444 .
F8 Nb2 F12 K3 -127.0(2) 2_444 .
F8 Nb2 F12 K6 112.8(5) 2_444 2_445
F8 Nb2 O1 K3 76.7(12) 2_444 1_545
F8 K1 F2 Nb3 7.3(6) . .
F8 K1 F2 K2 -99.2(3) . 2_455
F8 K1 F2 K5 149.7(3) . .
F8 K1 F3 Nb4 151.6(4) . .
F8 K1 F3 K2 39.1(2) . 2_445
F8 K1 F3 K6 -55.7(2) . 1_556
F8 K1 F4 Nb1 96.2(5) . .
F8 K1 F4 K4 -15.2(5) . 2_444
F8 K1 F4 K5 -136.9(4) . .
F8 K1 F6 Nb2 89.9(3) . .
F8 K1 F6 K2 -49.32(19) . 2_445
F8 K1 F6 K4 -162.5(2) . 2_444
F8 K1 F7 Nb1 -67.8(4) . 2_455
F8 K1 F7 K2 179.1(2) . 2_455
F8 K1 F7 K3 76.1(3) . 2_455
F8 K1 F9 Nb1 167.4(2) . .
F8 K1 F9 Nb2 -26.0(3) . .
F8 K1 F9 K3 72.7(2) . .
F8 K1 F11 Nb2 -122.0(3) . .
F8 K1 F11 K3 132.1(2) . .
F8 K1 F11 K4 19.0(2) . .
F8 K2 F5 Nb1 -99.9(3) 2_444 .
F8 K2 F5 K3 151.0(2) 2_444 2_454
F8 K2 F5 K4 10.13(17) 2_444 2_444
F8 K2 F10 Nb1 122.6(4) 2_444 2_454
F8 K2 F10 K1 -127.26(18) 2_444 2_454
F8 K2 F10 K3 -32.2(3) 2_444 2_454
F8 K2 F12 Nb2 21.7(2) 2_444 .
F8 K2 F12 K3 120.5(2) 2_444 .
F8 K2 F12 K6 -130.9(3) 2_444 2_445
F8 K2 F13 Nb3 -154.9(3) 2_444 2_454
F8 K2 F13 K3 50.5(3) 2_444 .
F8 K2 F13 K6 -57.67(18) 2_444 2_445
F8 K4 F11 Nb2 98.9(4) . .
F8 K4 F11 K1 -17.07(19) . .
F8 K4 F11 K3 -112.4(3) . .
F8 K4 O2 Nb1 -48.3(7) . 2_455
F8 K4 O2 K3 96.6(2) . .
F9 Nb1 K1 Nb2 8.1(2) . .
F9 Nb1 K1 K2 -136.5(2) . 2_455
F9 Nb1 K1 F2 172.5(3) . .
F9 Nb1 K1 F3 102.4(2) . .
F9 Nb1 K1 F4 113.9(3) . .
F9 Nb1 K1 F6 34.7(2) . .
F9 Nb1 K1 F7 -108.4(3) . .
F9 Nb1 K1 F8 -20.2(3) . .
F9 Nb1 K1 F10 -110.6(3) . 2_455
F9 Nb1 K1 F11 -18.9(2) . .
F9 Nb1 K3 I1 -157.9(3) . 2_455
F9 Nb1 K3 I3 -17.4(2) . 2_445
F9 Nb1 K3 F5 122.7(3) . 2_455
F9 Nb1 K3 F7 -113.3(3) . 2_454
F9 Nb1 K3 F10 109.0(3) . 2_455
F9 Nb1 K3 F11 17.1(2) . .
F9 Nb1 K3 F12 -34.1(2) . .
F9 Nb1 K3 F13 -85.9(3) . .
F9 Nb1 K3 O1 -176.5(3) . 1_565
F9 Nb1 K3 O2 71.3(3) . .
F9 Nb1 F4 K1 -46.9(2) . .
F9 Nb1 F4 K4 57.9(2) . 2_444
F9 Nb1 F4 K5 -165.4(3) . .
F9 Nb1 F5 K2 58.8(2) . .
F9 Nb1 F5 K3 170.8(3) . 2_454
F9 Nb1 F5 K4 -58.1(2) . 2_444
F9 Nb2 K1 Nb1 -8.1(2) . .
F9 Nb2 K1 K2 33.6(2) . 2_455
F9 Nb2 K1 F2 -36.4(3) . .
F9 Nb2 K1 F3 -119.3(3) . .
F9 Nb2 K1 F4 -37.4(2) . .
F9 Nb2 K1 F6 -120.3(4) . .
F9 Nb2 K1 F7 87.8(3) . .
F9 Nb2 K1 F8 155.3(3) . .
F9 Nb2 K1 F10 17.7(2) . 2_455
F9 Nb2 K1 F11 105.9(3) . .
F9 Nb2 F6 K1 42.7(2) . .
F9 Nb2 F6 K2 152.0(5) . 2_445
F9 Nb2 F6 K4 -64.9(2) . 2_444
F9 Nb2 F11 K1 -49.3(2) . .
F9 Nb2 F11 K3 41.1(2) . .
F9 Nb2 F11 K4 -168.9(5) . .
F9 Nb2 F12 K2 52.9(3) . .
F9 Nb2 F12 K3 -45.01(19) . .
F9 Nb2 F12 K6 -165.3(5) . 2_445
F9 K1 F2 Nb3 -178.4(3) . .
F9 K1 F2 K2 75.1(2) . 2_455
F9 K1 F2 K5 -36.0(3) . .
F9 K1 F3 Nb4 39.7(4) . .
F9 K1 F3 K2 -72.8(2) . 2_445
F9 K1 F3 K6 -167.63(17) . 1_556
F9 K1 F4 Nb1 40.36(18) . .
F9 K1 F4 K4 -71.11(18) . 2_444
F9 K1 F4 K5 167.3(3) . .
F9 K1 F6 Nb2 -36.9(2) . .
F9 K1 F6 K2 -176.1(3) . 2_445
F9 K1 F6 K4 70.7(2) . 2_444
F9 K1 F7 Nb1 39.0(4) . 2_455
F9 K1 F7 K2 -74.07(19) . 2_455
F9 K1 F7 K3 -177.01(19) . 2_455
F9 K1 F8 Nb2 -179.8(3) . 2_445
F9 K1 F8 K2 83.42(17) . 2_445
F9 K1 F8 K4 -30.4(3) . .
F9 K1 F11 Nb2 44.90(19) . .
F9 K1 F11 K3 -60.92(17) . .
F9 K1 F11 K4 -174.0(3) . .
F9 K3 F11 Nb2 -36.8(2) . .
F9 K3 F11 K1 58.74(19) . .
F9 K3 F11 K4 165.3(3) . .
F9 K3 F12 Nb2 41.71(19) . .
F9 K3 F12 K2 -72.2(2) . .
F9 K3 F12 K6 -178.9(3) . 2_445
F9 K3 F13 Nb3 -147.8(7) . 2_454
F9 K3 F13 K2 -13.8(2) . .
F9 K3 F13 K6 76.8(2) . 2_445
F9 K3 O2 Nb1 103.1(3) . 2_455
F9 K3 O2 K4 -57.7(2) . .
F10 Nb1 K1 Nb2 118.6(2) 2_455 .
F10 Nb1 K1 K2 -25.9(2) 2_455 2_455
F10 Nb1 K1 F2 -76.9(3) 2_455 .
F10 Nb1 K1 F3 -147.0(3) 2_455 .
F10 Nb1 K1 F4 -135.5(3) 2_455 .
F10 Nb1 K1 F6 145.3(3) 2_455 .
F10 Nb1 K1 F7 2.2(3) 2_455 .
F10 Nb1 K1 F8 90.3(4) 2_455 .
F10 Nb1 K1 F9 110.6(3) 2_455 .
F10 Nb1 K1 F11 91.6(3) 2_455 .
F10 Nb1 K3 I1 93.1(3) 2_455 2_455
F10 Nb1 K3 I3 -126.4(3) 2_455 2_445
F10 Nb1 K3 F5 13.7(2) 2_455 2_455
F10 Nb1 K3 F7 137.7(3) 2_455 2_454
F10 Nb1 K3 F9 -109.0(3) 2_455 .
F10 Nb1 K3 F11 -91.9(3) 2_455 .
F10 Nb1 K3 F12 -143.1(2) 2_455 .
F10 Nb1 K3 F13 165.1(3) 2_455 .
F10 Nb1 K3 O1 74.5(3) 2_455 1_565
F10 Nb1 K3 O2 -37.7(3) 2_455 .
F10 Nb1 F4 K1 30.9(2) 2_455 .
F10 Nb1 F4 K4 135.8(3) 2_455 2_444
F10 Nb1 F4 K5 -87.6(3) 2_455 .
F10 Nb1 F5 K2 63.3(8) 2_455 .
F10 Nb1 F5 K3 175.3(6) 2_455 2_454
F10 Nb1 F5 K4 -53.6(8) 2_455 2_444
F10 Nb1 F9 Nb2 -167.3(13) 2_455 .
F10 Nb1 F9 K1 -44.6(2) 2_455 .
F10 Nb1 F9 K3 47.6(2) 2_455 .
F10 K1 F2 Nb3 147.2(4) 2_455 .
F10 K1 F2 K2 40.75(15) 2_455 2_455
F10 K1 F2 K5 -70.4(2) 2_455 .
F10 K1 F3 Nb4 -21.9(5) 2_455 .
F10 K1 F3 K2 -134.3(2) 2_455 2_445
F10 K1 F3 K6 130.8(2) 2_455 1_556
F10 K1 F4 Nb1 -25.09(18) 2_455 .
F10 K1 F4 K4 -136.6(2) 2_455 2_444
F10 K1 F4 K5 101.8(2) 2_455 .
F10 K1 F6 Nb2 -43.6(3) 2_455 .
F10 K1 F6 K2 177.17(16) 2_455 2_445
F10 K1 F6 K4 64.0(2) 2_455 2_444
F10 K1 F7 Nb1 75.9(3) 2_455 2_455
F10 K1 F7 K2 -37.16(15) 2_455 2_455
F10 K1 F7 K3 -140.1(3) 2_455 2_455
F10 K1 F8 Nb2 -123.7(4) 2_455 2_445
F10 K1 F8 K2 139.5(2) 2_455 2_445
F10 K1 F8 K4 25.7(4) 2_455 .
F10 K1 F9 Nb1 36.00(17) 2_455 .
F10 K1 F9 Nb2 -157.4(3) 2_455 .
F10 K1 F9 K3 -58.67(17) 2_455 .
F10 K1 F11 Nb2 88.6(2) 2_455 .
F10 K1 F11 K3 -17.25(15) 2_455 .
F10 K1 F11 K4 -130.4(2) 2_455 .
F10 K2 F5 Nb1 108.5(3) . .
F10 K2 F5 K3 -0.61(17) . 2_454
F10 K2 F5 K4 -141.4(2) . 2_444
F10 K2 F12 Nb2 -72.1(7) . .
F10 K2 F12 K3 26.7(7) . .
F10 K2 F12 K6 135.4(6) . 2_445
F10 K2 F13 Nb3 55.3(3) . 2_454
F10 K2 F13 K3 -99.3(2) . .
F10 K2 F13 K6 152.55(17) . 2_445
F10 K3 F9 Nb1 -37.07(18) 2_455 .
F10 K3 F9 Nb2 152.0(3) 2_455 .
F10 K3 F9 K1 56.47(18) 2_455 .
F10 K3 F11 Nb2 -78.8(3) 2_455 .
F10 K3 F11 K1 16.68(15) 2_455 .
F10 K3 F11 K4 123.2(2) 2_455 .
F10 K3 F12 Nb2 48.2(2) 2_455 .
F10 K3 F12 K2 -65.75(18) 2_455 .
F10 K3 F12 K6 -172.4(2) 2_455 2_445
F10 K3 F13 Nb3 -104.7(7) 2_455 2_454
F10 K3 F13 K2 29.3(3) 2_455 .
F10 K3 F13 K6 120.0(2) 2_455 2_445
F10 K3 O2 Nb1 51.9(3) 2_455 2_455
F10 K3 O2 K4 -108.9(2) 2_455 .
F11 Nb2 K1 Nb1 -114.0(2) . .
F11 Nb2 K1 K2 -72.3(2) . 2_455
F11 Nb2 K1 F2 -142.3(3) . .
F11 Nb2 K1 F3 134.8(3) . .
F11 Nb2 K1 F4 -143.3(2) . .
F11 Nb2 K1 F6 133.8(3) . .
F11 Nb2 K1 F7 -18.2(3) . .
F11 Nb2 K1 F8 49.4(3) . .
F11 Nb2 K1 F9 -105.9(3) . .
F11 Nb2 K1 F10 -88.2(2) . 2_455
F11 Nb2 F6 K1 -36.2(3) . .
F11 Nb2 F6 K2 73.1(4) . 2_445
F11 Nb2 F6 K4 -143.8(2) . 2_444
F11 Nb2 F9 Nb1 175.7(13) . .
F11 Nb2 F9 K1 53.3(2) . .
F11 Nb2 F9 K3 -39.5(2) . .
F11 Nb2 F12 K2 131.9(3) . .
F11 Nb2 F12 K3 34.1(2) . .
F11 Nb2 F12 K6 -86.2(4) . 2_445
F11 Nb2 O1 K3 -105.1(12) . 1_545
F11 K1 F2 Nb3 141.8(4) . .
F11 K1 F2 K2 35.3(7) . 2_455
F11 K1 F2 K5 -75.8(6) . .
F11 K1 F3 Nb4 97.1(4) . .
F11 K1 F3 K2 -15.4(3) . 2_445
F11 K1 F3 K6 -110.2(2) . 1_556
F11 K1 F4 Nb1 48.0(2) . .
F11 K1 F4 K4 -63.43(17) . 2_444
F11 K1 F4 K5 174.96(18) . .
F11 K1 F6 Nb2 26.4(2) . .
F11 K1 F6 K2 -112.8(2) . 2_445
F11 K1 F6 K4 134.0(2) . 2_444
F11 K1 F7 Nb1 -7.4(3) . 2_455
F11 K1 F7 K2 -120.47(17) . 2_455
F11 K1 F7 K3 136.6(2) . 2_455
F11 K1 F8 Nb2 -169.2(5) . 2_445
F11 K1 F8 K2 94.04(17) . 2_445
F11 K1 F8 K4 -19.8(2) . .
F11 K1 F9 Nb1 155.1(3) . .
F11 K1 F9 Nb2 -38.28(17) . .
F11 K1 F9 K3 60.46(18) . .
F11 K3 F9 Nb1 -158.4(3) . .
F11 K3 F9 Nb2 30.8(2) . .
F11 K3 F9 K1 -64.82(19) . .
F11 K3 F12 Nb2 -27.9(2) . .
F11 K3 F12 K2 -141.8(2) . .
F11 K3 F12 K6 111.5(3) . 2_445
F11 K3 F13 Nb3 160.6(7) . 2_454
F11 K3 F13 K2 -65.4(2) . .
F11 K3 F13 K6 25.3(3) . 2_445
F11 K3 O2 Nb1 136.3(4) . 2_455
F11 K3 O2 K4 -24.5(2) . .
F11 K4 F8 Nb2 177.4(3) . 2_445
F11 K4 F8 K1 22.9(3) . .
F11 K4 F8 K2 -73.5(2) . 2_445
F11 K4 O2 Nb1 -119.2(7) . 2_455
F11 K4 O2 K3 25.8(2) . .
F12 Nb2 K1 Nb1 -50.9(2) . .
F12 Nb2 K1 K2 -9.2(2) . 2_455
F12 Nb2 K1 F2 -79.1(3) . .
F12 Nb2 K1 F3 -162.1(3) . .
F12 Nb2 K1 F4 -80.2(2) . .
F12 Nb2 K1 F6 -163.1(3) . .
F12 Nb2 K1 F7 45.0(3) . .
F12 Nb2 K1 F8 112.6(3) . .
F12 Nb2 K1 F9 -42.8(3) . .
F12 Nb2 K1 F10 -25.1(2) . 2_455
F12 Nb2 K1 F11 63.1(3) . .
F12 Nb2 F6 K1 47.3(9) . .
F12 Nb2 F6 K2 156.5(6) . 2_445
F12 Nb2 F6 K4 -60.4(9) . 2_444
F12 Nb2 F9 Nb1 -94.0(13) . .
F12 Nb2 F9 K1 143.6(3) . .
F12 Nb2 F9 K3 50.8(2) . .
F12 Nb2 F11 K1 -129.7(2) . .
F12 Nb2 F11 K3 -39.4(3) . .
F12 Nb2 F11 K4 110.7(4) . .
F12 Nb2 O1 K3 165.0(12) . 1_545
F12 K2 F5 Nb1 -58.9(3) . .
F12 K2 F5 K3 -168.04(19) . 2_454
F12 K2 F5 K4 51.1(2) . 2_444
F12 K2 F10 Nb1 -157.1(5) . 2_454
F12 K2 F10 K1 -46.9(7) . 2_454
F12 K2 F10 K3 48.2(7) . 2_454
F12 K2 F13 Nb3 -143.1(4) . 2_454
F12 K2 F13 K3 62.3(2) . .
F12 K2 F13 K6 -45.87(18) . 2_445
F12 K3 F9 Nb1 134.8(3) . .
F12 K3 F9 Nb2 -36.06(18) . .
F12 K3 F9 K1 -131.6(2) . .
F12 K3 F11 Nb2 29.0(2) . .
F12 K3 F11 K1 124.5(2) . .
F12 K3 F11 K4 -129.0(3) . .
F12 K3 F13 Nb3 175.1(8) . 2_454
F12 K3 F13 K2 -50.86(17) . .
F12 K3 F13 K6 39.79(17) . 2_445
F12 K3 O2 Nb1 155.5(3) . 2_455
F12 K3 O2 K4 -5.3(3) . .
F13 Nb3 K5 I3 -59.0(3) 4 1_565
F13 Nb3 K5 I3 59.0(3) 2_455 1_565
F13 Nb3 K5 Nb1 31.0(3) 4 3
F13 Nb3 K5 Nb1 149.1(3) 2_455 3
F13 Nb3 K5 Nb4 -59.0(3) 4 1_565
F13 Nb3 K5 Nb4 59.0(3) 2_455 1_565
F13 Nb3 K5 F1 30.8(3) 2_455 1_565
F13 Nb3 K5 F1 -87.3(3) 4 1_565
F13 Nb3 K5 F1 87.3(3) 2_455 3_565
F13 Nb3 K5 F1 -30.8(3) 4 3_565
F13 Nb3 K5 F2 40.3(4) 4 3
F13 Nb3 K5 F2 -158.4(4) 4 .
F13 Nb3 K5 F2 158.4(4) 2_455 3
F13 Nb3 K5 F2 -40.3(4) 2_455 .
F13 Nb3 K5 F4 -54.2(3) 2_455 .
F13 Nb3 K5 F4 172.3(3) 2_455 3
F13 Nb3 K5 F4 54.2(3) 4 3
F13 Nb3 K5 F4 -172.3(3) 4 .
F13 Nb3 K5 O4 121.0(3) 4 .
F13 Nb3 K5 O4 -121.0(3) 2_455 .
F13 Nb3 F2 K1 -67.3(4) 2_455 .
F13 Nb3 F2 K1 -148.9(9) 4 .
F13 Nb3 F2 K2 31.1(3) 2_455 2_455
F13 Nb3 F2 K2 -50.5(11) 4 2_455
F13 Nb3 F2 K5 148.0(3) 2_455 .
F13 Nb3 F2 K5 66.5(11) 4 .
F13 K2 F5 Nb1 -4.7(3) . .
F13 K2 F5 K3 -113.8(2) . 2_454
F13 K2 F5 K4 105.4(2) . 2_444
F13 K2 F10 Nb1 -95.2(4) . 2_454
F13 K2 F10 K1 14.9(2) . 2_454
F13 K2 F10 K3 110.0(2) . 2_454
F13 K2 F12 Nb2 -143.7(4) . .
F13 K2 F12 K3 -44.91(18) . .
F13 K2 F12 K6 63.7(2) . 2_445
F13 K3 F9 Nb1 95.6(3) . .
F13 K3 F9 Nb2 -75.2(3) . .
F13 K3 F9 K1 -170.8(2) . .
F13 K3 F11 Nb2 44.1(3) . .
F13 K3 F11 K1 139.6(2) . .
F13 K3 F11 K4 -113.9(3) . .
F13 K3 F12 Nb2 170.4(3) . .
F13 K3 F12 K2 56.5(2) . .
F13 K3 F12 K6 -50.2(3) . 2_445
F13 K3 O2 Nb1 -148.3(3) . 2_455
F13 K3 O2 K4 50.9(4) . .
F14 Nb3 K5 I3 0.0 1_565 1_565
F14 Nb3 K5 Nb1 90.06(6) 1_565 3
F14 Nb3 K5 Nb4 0.0 1_565 1_565
F14 Nb3 K5 F1 28.23(10) 1_565 3_565
F14 Nb3 K5 F1 -28.23(10) 1_565 1_565
F14 Nb3 K5 F2 99.4(2) 1_565 3
F14 Nb3 K5 F2 -99.4(2) 1_565 .
F14 Nb3 K5 F4 -113.24(13) 1_565 .
F14 Nb3 K5 F4 113.24(13) 1_565 3
F14 Nb3 K5 O4 180.0 1_565 .
F14 Nb3 F2 K1 -148.4(4) 1_565 .
F14 Nb3 F2 K2 -50.0(2) 1_565 2_455
F14 Nb3 F2 K5 67.0(2) 1_565 .
F14 Nb4 F1 K2 52.73(18) . 2_445
F14 Nb4 F1 K4 166.1(2) . 2_444
F14 Nb4 F1 K5 -63.6(2) . 1_545
F14 Nb4 F3 K1 -161.1(4) . .
F14 Nb4 F3 K2 -53.9(2) . 2_445
F14 Nb4 F3 K6 42.43(17) . 1_556
F14 K2 F5 Nb1 -1.7(9) 2_444 .
F14 K2 F5 K3 -110.8(7) 2_444 2_454
F14 K2 F5 K4 108.4(7) 2_444 2_444
F14 K2 F10 Nb1 -39.1(5) 2_444 2_454
F14 K2 F10 K1 71.0(2) 2_444 2_454
F14 K2 F10 K3 166.10(18) 2_444 2_454
F14 K2 F12 Nb2 164.9(3) 2_444 .
F14 K2 F12 K3 -96.31(16) 2_444 .
F14 K2 F12 K6 12.3(2) 2_444 2_445
F14 K2 F13 Nb3 -42.6(2) 2_444 2_454
F14 K2 F13 K3 162.8(3) 2_444 .
F14 K2 F13 K6 54.69(19) 2_444 2_445
O1 Nb2 K1 Nb1 173.8(4) . .
O1 Nb2 K1 K2 -144.5(4) . 2_455
O1 Nb2 K1 F2 145.5(5) . .
O1 Nb2 K1 F3 62.6(4) . .
O1 Nb2 K1 F4 144.5(4) . .
O1 Nb2 K1 F6 61.6(5) . .
O1 Nb2 K1 F7 -90.3(4) . .
O1 Nb2 K1 F8 -22.8(4) . .
O1 Nb2 K1 F9 -178.1(4) . .
O1 Nb2 K1 F10 -160.4(4) . 2_455
O1 Nb2 K1 F11 -72.2(4) . .
O1 Nb2 F6 K1 -136.4(3) . .
O1 Nb2 F6 K2 -27.2(5) . 2_445
O1 Nb2 F6 K4 115.9(3) . 2_444
O1 Nb2 F11 K1 132.0(3) . .
O1 Nb2 F11 K3 -137.6(3) . .
O1 Nb2 F11 K4 12.4(5) . .
O1 Nb2 F12 K2 -128.0(4) . .
O1 Nb2 F12 K3 134.1(3) . .
O1 Nb2 F12 K6 13.8(5) . 2_445
O1 K3 F9 Nb1 3.8(3) 1_565 .
O1 K3 F9 Nb2 -167.1(2) 1_565 .
O1 K3 F9 K1 97.4(2) 1_565 .
O1 K3 F11 Nb2 -90.2(7) 1_565 .
O1 K3 F11 K1 5.3(7) 1_565 .
O1 K3 F11 K4 111.9(6) 1_565 .
O1 K3 F12 Nb2 126.1(3) 1_565 .
O1 K3 F12 K2 12.2(3) 1_565 .
O1 K3 F12 K6 -94.5(3) 1_565 2_445
O1 K3 F13 Nb3 -33.8(7) 1_565 2_454
O1 K3 F13 K2 100.2(2) 1_565 .
O1 K3 F13 K6 -169.2(3) 1_565 2_445
O1 K3 O2 Nb1 -21.3(4) 1_565 2_455
O1 K3 O2 K4 177.9(2) 1_565 .
O2 Nb1 K1 Nb2 -173.9(3) 2_454 .
O2 Nb1 K1 K2 41.5(3) 2_454 2_455
O2 Nb1 K1 F2 -9.4(4) 2_454 .
O2 Nb1 K1 F3 -79.5(4) 2_454 .
O2 Nb1 K1 F4 -68.1(4) 2_454 .
O2 Nb1 K1 F6 -147.3(4) 2_454 .
O2 Nb1 K1 F7 69.6(4) 2_454 .
O2 Nb1 K1 F8 157.8(4) 2_454 .
O2 Nb1 K1 F9 178.0(4) 2_454 .
O2 Nb1 K1 F10 67.4(4) 2_454 2_455
O2 Nb1 K1 F11 159.1(4) 2_454 .
O2 Nb1 K3 I1 22.3(4) 2_454 2_455
O2 Nb1 K3 I3 162.8(3) 2_454 2_445
O2 Nb1 K3 F5 -57.1(3) 2_454 2_455
O2 Nb1 K3 F7 66.9(4) 2_454 2_454
O2 Nb1 K3 F9 -179.8(4) 2_454 .
O2 Nb1 K3 F10 -70.8(4) 2_454 2_455
O2 Nb1 K3 F11 -162.7(3) 2_454 .
O2 Nb1 K3 F12 146.1(3) 2_454 .
O2 Nb1 K3 F13 94.3(3) 2_454 .
O2 Nb1 K3 O1 3.7(3) 2_454 1_565
O2 Nb1 K3 O2 -108.5(4) 2_454 .
O2 Nb1 F4 K1 131.9(3) 2_454 .
O2 Nb1 F4 K4 -123.3(3) 2_454 2_444
O2 Nb1 F4 K5 13.4(4) 2_454 .
O2 Nb1 F5 K2 -120.2(3) 2_454 .
O2 Nb1 F5 K3 -8.2(3) 2_454 2_454
O2 Nb1 F5 K4 122.9(3) 2_454 2_444
O2 K3 F9 Nb1 -120.9(2) . .
O2 K3 F9 Nb2 68.2(2) . .
O2 K3 F9 K1 -27.35(17) . .
O2 K3 F11 Nb2 -174.6(3) . .
O2 K3 F11 K1 -79.04(18) . .
O2 K3 F11 K4 27.5(2) . .
O2 K3 F12 Nb2 -49.8(3) . .
O2 K3 F12 K2 -163.69(18) . .
O2 K3 F12 K6 89.7(2) . 2_445
O2 K3 F13 Nb3 99.5(7) . 2_454
O2 K3 F13 K2 -126.5(3) . .
O2 K3 F13 K6 -35.9(4) . 2_445
O2 K4 F8 Nb2 104.1(3) . 2_445
O2 K4 F8 K1 -50.5(3) . .
O2 K4 F8 K2 -146.8(3) . 2_445
O2 K4 F11 Nb2 -177.5(5) . .
O2 K4 F11 K1 66.5(2) . .
O2 K4 F11 K3 -28.8(2) . .
O3 Nb3 K5 I3 180.0 . 1_565
O3 Nb3 K5 Nb1 -89.94(6) . 3
O3 Nb3 K5 Nb4 180.0 . 1_565
O3 Nb3 K5 F1 -151.77(10) . 3_565
O3 Nb3 K5 F1 151.77(10) . 1_565
O3 Nb3 K5 F2 80.6(2) . .
O3 Nb3 K5 F2 -80.6(2) . 3
O3 Nb3 K5 F4 -66.76(13) . 3
O3 Nb3 K5 F4 66.76(13) . .
O3 Nb3 K5 O4 0.0 . .
O3 Nb3 F2 K1 32.5(5) . .
O3 Nb3 F2 K2 130.9(3) . 2_455
O3 Nb3 F2 K5 -112.2(3) . .
O4 Nb4 F1 K2 -126.6(3) . 2_445
O4 Nb4 F1 K4 -13.2(3) . 2_444
O4 Nb4 F1 K5 117.1(3) . 1_545
O4 Nb4 F3 K1 19.6(5) . .
O4 Nb4 F3 K2 126.8(3) . 2_445
O4 Nb4 F3 K6 -136.8(3) . 1_556
O4 K4 F8 Nb2 -10.7(6) 2_445 2_445
O4 K4 F8 K1 -165.2(3) 2_445 .
O4 K4 F8 K2 98.4(4) 2_445 2_445
O4 K4 F11 Nb2 -73.3(6) 2_445 .
O4 K4 F11 K1 170.8(3) 2_445 .
O4 K4 F11 K3 75.4(4) 2_445 .
O4 K4 O2 Nb1 98.1(7) 2_445 2_455
O4 K4 O2 K3 -116.9(2) 2_445 .
O4 K5 F2 Nb3 96.5(2) . .
O4 K5 F2 K1 -54.3(2) . .
O4 K5 F2 K2 -150.60(19) . 2_455
O4 K5 F4 Nb1 -166.4(4) . .
O4 K5 F4 K1 79.0(3) . .
O4 K5 F4 K4 -32.6(3) . 2_444
